data_7713085
loop_
_publ_author_name
'Martin, Maxwell I.'
'Pham, Trong-Nhan'
'Ward, Kaytlin N.'
'Rice, Anthony T.'
'Hertler, Phoebe R.'
'Yap, Glenn P. A.'
'Gilmartin, Philip H.'
'Rosenthal, Joel'

_publ_section_title
;
 Mapping the influence of ligand electronics on the spectroscopic and
 <sup>1</sup>O<sub>2</sub> sensitization characteristics of Pd(II)
 biladiene complexes bearing phenyl-alkynyl groups at the 2- and
 18-positions.
;
_journal_name_full 'Dalton transactions (Cambridge, England : 2003)'
_journal_paper_doi 10.1039/d3dt00691c
_journal_year 2023
_chemical_absolute_configuration ad
_chemical_formula_moiety 'C51 H22 F10 N6 Pd, 1.333[CH2Cl2]'
_chemical_formula_sum 'C52.34 H24.66 Cl2.66 F10 N6 Pd'
_chemical_formula_weight 1128.22
_space_group_crystal_system monoclinic
_space_group_IT_number 9
_space_group_name_Hall 'C -2yc'
_space_group_name_H-M_alt 'C 1 c 1'
_atom_sites_solution_hydrogens geom
_atom_sites_solution_primary dual
_audit_block_doi 10.5517/ccdc.csd.cc28cdy0
_audit_creation_date 2021-07-13
_audit_creation_method
;
Olex2 1.3
(compiled 2020.12.01 svn.r5f60950 for OlexSys, GUI svn.r6272)
;
_audit_update_record
;
2021-07-13 deposited with the CCDC.	2023-04-20 downloaded from the CCDC.
;
_cell_angle_alpha 90
_cell_angle_beta 122.151(2)
_cell_angle_gamma 90
_cell_formula_units_Z 12
_cell_length_a 44.559(2)
_cell_length_b 11.8743(6)
_cell_length_c 31.6316(16)
_cell_measurement_reflns_used 9797
_cell_measurement_temperature 150(2)
_cell_measurement_theta_max 21.65
_cell_measurement_theta_min 2.36
_cell_volume 14169.9(12)
_computing_cell_refinement 'SAINT V8.38A (Bruker, 2018)'
_computing_data_reduction 'SAINT V8.38A (Bruker, 2018)'
_computing_molecular_graphics 'Olex2 1.3 (Dolomanov et al., 2009)'
_computing_publication_material 'Olex2 1.3 (Dolomanov et al., 2009)'
_computing_structure_refinement 'SHELXL 2018/3 (Sheldrick, 2015)'
_computing_structure_solution 'SHELXT  (Sheldrick, 2015)'
_diffrn_ambient_temperature 150.02
_diffrn_measured_fraction_theta_full 1.000
_diffrn_measured_fraction_theta_max 0.994
_diffrn_measurement_device_type 'Bruker APEX-II CCD'
_diffrn_measurement_method '\f and \w scans'
_diffrn_radiation_type MoK\a
_diffrn_radiation_wavelength 0.71073
_diffrn_reflns_av_R_equivalents 0.0699
_diffrn_reflns_av_unetI/netI 0.0608
_diffrn_reflns_Laue_measured_fraction_full 1.000
_diffrn_reflns_Laue_measured_fraction_max 0.994
_diffrn_reflns_limit_h_max 57
_diffrn_reflns_limit_h_min -58
_diffrn_reflns_limit_k_max 15
_diffrn_reflns_limit_k_min -15
_diffrn_reflns_limit_l_max 41
_diffrn_reflns_limit_l_min -41
_diffrn_reflns_number 180701
_diffrn_reflns_point_group_measured_fraction_full 1.000
_diffrn_reflns_point_group_measured_fraction_max 0.990
_diffrn_reflns_theta_full 25.242
_diffrn_reflns_theta_max 27.640
_diffrn_reflns_theta_min 1.316
_diffrn_source_current 30.0
_diffrn_source_power 1.5
_diffrn_source_voltage 50.0
_diffrn_standards_number 0
_exptl_absorpt_coefficient_mu 0.628
_exptl_absorpt_correction_T_max 0.7456
_exptl_absorpt_correction_T_min 0.6932
_exptl_absorpt_correction_type multi-scan
_exptl_absorpt_process_details
;
SADABS-2016/2 (Bruker,2016) was used for absorption correction.
wR2(int) was 0.0627 before and 0.0522 after correction.
The Ratio of minimum to maximum transmission is 0.9297.
The \l/2 correction factor is Not present.
;
_exptl_crystal_colour red
_exptl_crystal_colour_primary red
_exptl_crystal_density_diffrn 1.587
_exptl_crystal_description block
_exptl_crystal_F_000 6743
_exptl_crystal_size_max 0.399
_exptl_crystal_size_mid 0.27
_exptl_crystal_size_min 0.074
_refine_diff_density_max 0.753
_refine_diff_density_min -0.648
_refine_diff_density_rms 0.065
_refine_ls_abs_structure_details
;
 Refined as an inversion twin.
;
_refine_ls_abs_structure_Flack 0.143(18)
_refine_ls_extinction_method none
_refine_ls_goodness_of_fit_ref 1.010
_refine_ls_hydrogen_treatment constr
_refine_ls_matrix_type full
_refine_ls_number_parameters 1842
_refine_ls_number_reflns 32729
_refine_ls_number_restraints 0
_refine_ls_restrained_S_all 1.010
_refine_ls_R_factor_all 0.0704
_refine_ls_R_factor_gt 0.0469
_refine_ls_shift/su_max 0.002
_refine_ls_shift/su_mean 0.000
_refine_ls_structure_factor_coef Fsqd
_refine_ls_weighting_details 'w=1/[\s^2^(Fo^2^)+(0.0612P)^2^] where P=(Fo^2^+2Fc^2^)/3'
_refine_ls_weighting_scheme calc
_refine_ls_wR_factor_gt 0.1044
_refine_ls_wR_factor_ref 0.1144
_reflns_Friedel_coverage 0.992
_reflns_Friedel_fraction_full 1.000
_reflns_Friedel_fraction_max 0.986
_reflns_number_gt 24929
_reflns_number_total 32729
_reflns_threshold_expression 'I > 2\s(I)'
_cod_data_source_file d3dt00691c2.cif
_cod_data_source_block joer288
_cod_original_cell_volume 14170.1(13)
_cod_database_code 7713085
_shelx_shelxl_version_number 2018/3
_shelx_space_group_comment
;
The symmetry employed for this shelxl refinement is uniquely defined
by the following loop, which should always be used as a source of
symmetry information in preference to the above space-group names.
They are only intended as comments.
;
_shelx_estimated_absorpt_t_max 0.955
_shelx_estimated_absorpt_t_min 0.788
_olex2_refinement_description
;
1. Twinned data refinement
 Scales: 0.857(18)
 0.143(18)
2. Fixed Uiso
 At 1.2 times of:
  All C(H) groups
 At 1.5 times of:
  All C(H,H,H) groups
3. Others
 Fixed X: Pd1(0.79719)
 Fixed Z: Pd1(0.90134)
4.a Aromatic/amide H refined with riding coordinates:
 C1(H1), C3(H3), C7(H7), C8(H8), C12(H12), C13(H13), C17(H17), C19(H19),
 C37(H37), C38(H38), C40(H40), C41(H41), C45(H45), C46(H46), C48(H48), C49(H49),
  C1(H1), C3(H3), C7(H7), C8(H8), C12(H12), C13(H13), C17(H17), C19(H19),
 C37(H37), C38(H38), C40(H40), C41(H41), C45(H45), C46(H46), C48(H48), C49(H49),
  C1(H1), C3(H3), C7(H7), C8(H8), C12(H12), C13(H13), C17(H17), C19(H19),
 C37(H37), C38(H38), C40(H40), C41(H41), C45(H45), C46(H46), C48(H48), C49(H49)
4.b Idealised Me refined as rotating group:
 C26(H26A,H26B,H26C), C27(H27A,H27B,H27C), C27(H27A,H27B,H27C), C26(H26A,H26B,
 H26C), C26(H26A,H26B,H26C), C27(H27A,H27B,H27C)
;
_smtbx_masks_special_details
;
A solvent mask was calculated and 728 electrons were 
found in a volume of 2472\%A^3^ in 2 voids per unit cell. 
This is consistent with the presence of 
0.667[CH2Cl2], 0.667[CH2Cl2] per Asymmetric Unit 
which account for 672 electrons 
per unit cell.
;
_smtbx_masks_void_probe_radius 1.2
_smtbx_masks_void_truncation_radius 1.2
_olex2_submission_special_instructions 'No special instructions were received'

loop_
_space_group_symop_operation_xyz
'x, y, z'
'x, -y, z+1/2'
'x+1/2, y+1/2, z'
'x+1/2, -y+1/2, z+1/2'

loop_
_atom_site_label
_atom_site_type_symbol
_atom_site_fract_x
_atom_site_fract_y
_atom_site_fract_z
_atom_site_U_iso_or_equiv
_atom_site_adp_type
_atom_site_occupancy
_atom_site_site_symmetry_order
_atom_site_calc_flag
_atom_site_refinement_flags_posn
_atom_site_refinement_flags_adp
_atom_site_refinement_flags_occupancy
_atom_site_disorder_assembly
_atom_site_disorder_group
Pd1_1 Pd 0.797190 0.62819(4) 1.05663(2) 0.02940(11) Uani 1 1 d . . . . .
F1_1 F 0.71347(14) 0.4664(4) 0.86659(19) 0.0750(15) Uani 1 1 d . . . . .
F2_1 F 0.67039(15) 0.4758(5) 0.76619(19) 0.0851(16) Uani 1 1 d . . . . .
F3_1 F 0.64650(12) 0.6780(6) 0.72169(16) 0.0811(16) Uani 1 1 d . . . . .
F4_1 F 0.66767(15) 0.8707(5) 0.77736(19) 0.0865(17) Uani 1 1 d . . . . .
F5_1 F 0.71306(14) 0.8606(4) 0.87601(18) 0.0659(13) Uani 1 1 d . . . . .
F6_1 F 0.87546(13) 0.5952(4) 1.26829(17) 0.0633(13) Uani 1 1 d . . . . .
F7_1 F 0.92601(14) 0.6823(4) 1.35721(17) 0.0720(15) Uani 1 1 d . . . . .
F8_1 F 0.96815(12) 0.8496(4) 1.36234(16) 0.0580(12) Uani 1 1 d . . . . .
F9_1 F 0.95999(15) 0.9347(5) 1.27764(19) 0.090(2) Uani 1 1 d . . . . .
F10_1 F 0.91055(14) 0.8479(5) 1.18854(17) 0.0766(16) Uani 1 1 d . . . . .
N1_1 N 0.80211(15) 0.6142(5) 0.9974(2) 0.0376(14) Uani 1 1 d . . . . .
N2_1 N 0.74665(13) 0.6752(5) 1.01257(19) 0.0328(12) Uani 1 1 d . . . . .
N3_1 N 0.79783(14) 0.6819(5) 1.1168(2) 0.0322(12) Uani 1 1 d . . . . .
N4_1 N 0.84423(14) 0.5600(4) 1.1030(2) 0.0305(12) Uani 1 1 d . . . . .
N5_1 N 1.01354(19) 0.5170(7) 0.8958(3) 0.066(2) Uani 1 1 d . . . . .
N6_1 N 1.0152(2) -0.2386(7) 1.2121(4) 0.091(3) Uani 1 1 d . . . . .
C1_1 C 0.83258(18) 0.6084(6) 0.9993(3) 0.0389(16) Uani 1 1 d . . . . .
H1_1 H 0.854917 0.597641 1.029310 0.047 Uiso 1 1 calc R U . . .
C2_1 C 0.82818(18) 0.6201(6) 0.9520(3) 0.0376(16) Uani 1 1 d . . . . .
C3_1 C 0.79167(18) 0.6348(6) 0.9189(3) 0.0393(17) Uani 1 1 d . . . . .
H3_1 H 0.779873 0.644248 0.883798 0.047 Uiso 1 1 calc R U . . .
C4_1 C 0.77557(18) 0.6331(5) 0.9468(2) 0.0348(15) Uani 1 1 d . . . . .
C5_1 C 0.74058(17) 0.6572(6) 0.9309(2) 0.0357(15) Uani 1 1 d . . . . .
C6_1 C 0.72630(16) 0.6761(6) 0.9591(3) 0.0338(15) Uani 1 1 d . . . . .
C7_1 C 0.69120(17) 0.7028(6) 0.9435(3) 0.0389(16) Uani 1 1 d . . . . .
H7_1 H 0.672002 0.708950 0.909788 0.047 Uiso 1 1 calc R U . . .
C8_1 C 0.68919(17) 0.7183(6) 0.9841(3) 0.0389(16) Uani 1 1 d . . . . .
H8_1 H 0.668627 0.738661 0.984213 0.047 Uiso 1 1 calc R U . . .
C9_1 C 0.72397(17) 0.6984(5) 1.0271(3) 0.0335(15) Uani 1 1 d . . . . .
C10_1 C 0.73291(18) 0.6918(6) 1.0801(3) 0.0372(16) Uani 1 1 d . . . . .
C11_1 C 0.76992(17) 0.7252(5) 1.1161(2) 0.0325(14) Uani 1 1 d . . . . .
C12_1 C 0.7833(2) 0.7960(6) 1.1610(3) 0.0450(18) Uani 1 1 d . . . . .
H12_1 H 0.769213 0.836837 1.170148 0.054 Uiso 1 1 calc R U . . .
C13_1 C 0.81884(19) 0.7923(6) 1.1866(3) 0.0403(16) Uani 1 1 d . . . . .
H13_1 H 0.834619 0.830936 1.216848 0.048 Uiso 1 1 calc R U . . .
C14_1 C 0.82849(17) 0.7189(5) 1.1597(2) 0.0323(15) Uani 1 1 d . . . . .
C15_1 C 0.86225(16) 0.6795(5) 1.1764(2) 0.0308(14) Uani 1 1 d . . . . .
C16_1 C 0.86989(17) 0.5968(6) 1.1515(2) 0.0328(15) Uani 1 1 d . . . . .
C17_1 C 0.89910(16) 0.5239(6) 1.1723(2) 0.0362(15) Uani 1 1 d . . . . .
H17_1 H 0.920244 0.531295 1.204243 0.043 Uiso 1 1 calc R U . . .
C18_1 C 0.89149(18) 0.4379(6) 1.1376(3) 0.0396(17) Uani 1 1 d . . . . .
C19_1 C 0.85789(17) 0.4650(6) 1.0959(2) 0.0349(15) Uani 1 1 d . . . . .
H19_1 H 0.846108 0.421544 1.066092 0.042 Uiso 1 1 calc R U . . .
C20_1 C 0.71568(17) 0.6651(6) 0.8745(2) 0.0406(16) Uani 1 1 d . . . . .
C21_1 C 0.7034(2) 0.5671(8) 0.8462(3) 0.052(2) Uani 1 1 d . . . . .
C22_1 C 0.6802(2) 0.5708(8) 0.7946(3) 0.061(2) Uani 1 1 d . . . . .
C23_1 C 0.6690(2) 0.6728(8) 0.7712(3) 0.057(2) Uani 1 1 d . . . . .
C24_1 C 0.6789(2) 0.7687(8) 0.7991(3) 0.060(2) Uani 1 1 d . . . . .
C25_1 C 0.70305(19) 0.7630(7) 0.8506(3) 0.0498(18) Uani 1 1 d . . . . .
C26_1 C 0.72962(19) 0.5685(6) 1.0916(3) 0.0413(17) Uani 1 1 d . . . . .
H26A_1 H 0.737633 0.561053 1.126926 0.062 Uiso 1 1 calc R U . . .
H26B_1 H 0.744303 0.521012 1.084278 0.062 Uiso 1 1 calc R U . . .
H26C_1 H 0.704810 0.544649 1.070868 0.062 Uiso 1 1 calc R U . . .
C28_1 C 0.89185(17) 0.7199(5) 1.2261(2) 0.0322(14) Uani 1 1 d . . . . .
C27_1 C 0.7064(2) 0.7609(7) 1.0864(3) 0.051(2) Uani 1 1 d . . . . .
H27A_1 H 0.712021 0.752972 1.120730 0.076 Uiso 1 1 calc R U . . .
H27B_1 H 0.682352 0.733474 1.063078 0.076 Uiso 1 1 calc R U . . .
H27C_1 H 0.708071 0.840388 1.079552 0.076 Uiso 1 1 calc R U . . .
C29_1 C 0.89652(19) 0.6787(6) 1.2696(3) 0.0409(17) Uani 1 1 d . . . . .
C30_1 C 0.9223(2) 0.7214(6) 1.3158(3) 0.0404(17) Uani 1 1 d . . . . .
C31_1 C 0.94370(19) 0.8061(6) 1.3186(3) 0.0420(17) Uani 1 1 d . . . . .
C32_1 C 0.9392(2) 0.8498(7) 1.2746(3) 0.056(2) Uani 1 1 d . . . . .
C33_1 C 0.9141(2) 0.8056(7) 1.2308(3) 0.0469(18) Uani 1 1 d . . . . .
C34_1 C 0.85565(18) 0.6146(6) 0.9417(3) 0.0414(17) Uani 1 1 d . . . . .
C35_1 C 0.8800(2) 0.6073(6) 0.9361(3) 0.0432(17) Uani 1 1 d . . . . .
C36_1 C 0.90946(18) 0.5932(6) 0.9300(2) 0.0377(15) Uani 1 1 d . . . . .
C37_1 C 0.9032(2) 0.6019(7) 0.8813(3) 0.0495(19) Uani 1 1 d . . . . .
H37_1 H 0.880254 0.620954 0.854013 0.059 Uiso 1 1 calc R U . . .
C38_1 C 0.9304(2) 0.5826(6) 0.8737(3) 0.0459(18) Uani 1 1 d . . . . .
H38_1 H 0.926051 0.588335 0.840907 0.055 Uiso 1 1 calc R U . . .
C39_1 C 0.9630(2) 0.5559(6) 0.9116(3) 0.0442(18) Uani 1 1 d . . . . .
C40_1 C 0.9698(2) 0.5545(7) 0.9597(3) 0.055(2) Uani 1 1 d . . . . .
H40_1 H 0.993437 0.542835 0.986804 0.066 Uiso 1 1 calc R U . . .
C41_1 C 0.9437(2) 0.5692(8) 0.9692(3) 0.054(2) Uani 1 1 d . . . . .
H41_1 H 0.948817 0.563250 1.002392 0.065 Uiso 1 1 calc R U . . .
C42_1 C 0.9118(2) 0.3414(7) 1.1428(3) 0.0497(19) Uani 1 1 d . . . . .
C43_1 C 0.92944(19) 0.2598(7) 1.1487(3) 0.050(2) Uani 1 1 d . . . . .
C44_1 C 0.9491(2) 0.1566(7) 1.1601(3) 0.0466(18) Uani 1 1 d . . . . .
C45_1 C 0.9332(2) 0.0639(7) 1.1308(3) 0.0499(19) Uani 1 1 d . . . . .
H45_1 H 0.910254 0.069380 1.101289 0.060 Uiso 1 1 calc R U . . .
C46_1 C 0.9510(2) -0.0375(7) 1.1448(3) 0.0483(18) Uani 1 1 d . . . . .
H46_1 H 0.939538 -0.103138 1.125828 0.058 Uiso 1 1 calc R U . . .
C47_1 C 0.9845(2) -0.0454(7) 1.1851(3) 0.054(2) Uani 1 1 d . . . . .
C48_1 C 1.0016(2) 0.0488(9) 1.2129(3) 0.074(3) Uani 1 1 d . . . . .
H48_1 H 1.025403 0.044134 1.240265 0.089 Uiso 1 1 calc R U . . .
C49_1 C 0.9839(2) 0.1489(7) 1.2008(3) 0.069(3) Uani 1 1 d . . . . .
H49_1 H 0.995430 0.213969 1.220273 0.083 Uiso 1 1 calc R U . . .
C50_1 C 0.9912(2) 0.5343(7) 0.9022(3) 0.0513(19) Uani 1 1 d . . . . .
C51_1 C 1.0018(3) -0.1533(8) 1.2005(3) 0.063(2) Uani 1 1 d . . . . .
Pd1_2 Pd 0.95794(2) 0.87120(4) 0.901340 0.03176(12) Uani 1 1 d . . . . .
F1_2 F 1.03748(16) 0.9940(4) 1.09755(19) 0.0817(17) Uani 1 1 d . . . . .
F2_2 F 1.07754(19) 0.9603(5) 1.1966(2) 0.109(2) Uani 1 1 d . . . . .
F3_2 F 1.08980(13) 0.7524(5) 1.23510(15) 0.0797(15) Uani 1 1 d . . . . .
F4_2 F 1.0592(2) 0.5747(5) 1.17324(19) 0.115(2) Uani 1 1 d . . . . .
F5_2 F 1.0228(2) 0.6043(4) 1.07482(19) 0.109(2) Uani 1 1 d . . . . .
F6_2 F 0.88139(13) 0.9060(4) 0.68626(16) 0.0636(13) Uani 1 1 d . . . . .
F7_2 F 0.83117(15) 0.8148(5) 0.59888(16) 0.0765(16) Uani 1 1 d . . . . .
F8_2 F 0.79217(12) 0.6363(4) 0.59665(17) 0.0555(12) Uani 1 1 d . . . . .
F9_2 F 0.80508(12) 0.5478(4) 0.68407(17) 0.0589(12) Uani 1 1 d . . . . .
F10_2 F 0.85381(12) 0.6386(4) 0.77096(15) 0.0531(11) Uani 1 1 d . . . . .
N1_2 N 0.94897(15) 0.8758(4) 0.9576(2) 0.0323(12) Uani 1 1 d . . . . .
N2_2 N 1.00831(14) 0.8173(5) 0.9489(2) 0.0344(13) Uani 1 1 d . . . . .
N3_2 N 0.96155(13) 0.8273(5) 0.8433(2) 0.0330(12) Uani 1 1 d . . . . .
N4_2 N 0.91058(13) 0.9432(5) 0.8515(2) 0.0337(13) Uani 1 1 d . . . . .
N5_2 N 0.7456(2) 1.0061(6) 1.0733(3) 0.067(2) Uani 1 1 d . . . . .
N6_2 N 0.7180(2) 1.6947(7) 0.7325(3) 0.073(2) Uani 1 1 d . . . . .
C1_2 C 0.91679(18) 0.8859(6) 0.9522(3) 0.0366(16) Uani 1 1 d . . . . .
H1_2 H 0.895425 0.900620 0.921257 0.044 Uiso 1 1 calc R U . . .
C2_2 C 0.91875(19) 0.8720(6) 0.9974(3) 0.0423(17) Uani 1 1 d . . . . .
C3_2 C 0.95437(19) 0.8497(6) 1.0332(3) 0.0421(17) Uani 1 1 d . . . . .
H3_2 H 0.964564 0.836983 1.067847 0.050 Uiso 1 1 calc R U . . .
C4_2 C 0.97251(17) 0.8499(6) 1.0063(3) 0.0375(16) Uani 1 1 d . . . . .
C5_2 C 1.00811(18) 0.8189(6) 1.0273(3) 0.0393(16) Uani 1 1 d . . . . .
C6_2 C 1.02364(16) 0.8006(5) 0.9999(2) 0.0346(15) Uani 1 1 d . . . . .
C7_2 C 1.06049(18) 0.7674(6) 1.0203(3) 0.0408(16) Uani 1 1 d . . . . .
H7_2 H 1.077633 0.748564 1.053958 0.049 Uiso 1 1 calc R U . . .
C8_2 C 1.06512(19) 0.7691(7) 0.9817(3) 0.0468(18) Uani 1 1 d . . . . .
H8_2 H 1.086652 0.752777 0.983564 0.056 Uiso 1 1 calc R U . . .
C9_2 C 1.03266(17) 0.7992(6) 0.9378(3) 0.0391(16) Uani 1 1 d . . . . .
C10_2 C 1.02671(17) 0.8210(6) 0.8863(3) 0.0404(17) Uani 1 1 d . . . . .
C11_2 C 0.99006(18) 0.7871(6) 0.8446(3) 0.0384(16) Uani 1 1 d . . . . .
C12_2 C 0.98029(19) 0.7220(6) 0.8024(3) 0.0444(17) Uani 1 1 d . . . . .
H12_2 H 0.995947 0.684266 0.795397 0.053 Uiso 1 1 calc R U . . .
C13_2 C 0.94450(19) 0.7224(6) 0.7734(3) 0.0401(16) Uani 1 1 d . . . . .
H13_2 H 0.930360 0.685446 0.742234 0.048 Uiso 1 1 calc R U . . .
C14_2 C 0.93194(18) 0.7888(6) 0.7985(3) 0.0359(15) Uani 1 1 d . . . . .
C15_2 C 0.89827(18) 0.8226(6) 0.7815(2) 0.0318(14) Uani 1 1 d . . . . .
C16_2 C 0.88745(16) 0.9025(6) 0.8038(2) 0.0317(14) Uani 1 1 d . . . . .
C17_2 C 0.85705(18) 0.9695(6) 0.7812(3) 0.0376(15) Uani 1 1 d . . . . .
H17_2 H 0.836479 0.959123 0.748858 0.045 Uiso 1 1 calc R U . . .
C18_2 C 0.86253(18) 1.0529(6) 0.8143(3) 0.0379(16) Uani 1 1 d . . . . .
C19_2 C 0.89626(17) 1.0325(6) 0.8578(3) 0.0356(15) Uani 1 1 d . . . . .
H19_2 H 0.906866 1.077182 0.887273 0.043 Uiso 1 1 calc R U . . .
C20_2 C 1.02955(18) 0.7986(6) 1.0824(2) 0.0414(16) Uani 1 1 d . . . . .
C21_2 C 1.0436(2) 0.8890(7) 1.1147(3) 0.0513(19) Uani 1 1 d . . . . .
C22_2 C 1.0638(2) 0.8734(8) 1.1657(3) 0.059(2) Uani 1 1 d . . . . .
C23_2 C 1.0706(2) 0.7658(9) 1.1855(3) 0.062(2) Uani 1 1 d . . . . .
C24_2 C 1.0563(2) 0.6778(7) 1.1542(3) 0.062(2) Uani 1 1 d . . . . .
C25_2 C 1.0363(2) 0.6947(7) 1.1033(3) 0.058(2) Uani 1 1 d . . . . .
C28_2 C 0.86911(17) 0.7755(5) 0.7312(2) 0.0334(14) Uani 1 1 d . . . . .
C27_2 C 1.0547(2) 0.7590(7) 0.8809(3) 0.053(2) Uani 1 1 d . . . . .
H27A_2 H 1.050316 0.772619 0.847562 0.080 Uiso 1 1 calc R U . . .
H27B_2 H 1.053279 0.678046 0.885655 0.080 Uiso 1 1 calc R U . . .
H27C_2 H 1.078319 0.786733 0.906186 0.080 Uiso 1 1 calc R U . . .
C26_2 C 1.03121(18) 0.9487(6) 0.8823(3) 0.0487(19) Uani 1 1 d . . . . .
H26A_2 H 1.028952 0.965178 0.850410 0.073 Uiso 1 1 calc R U . . .
H26B_2 H 1.054671 0.972391 0.909832 0.073 Uiso 1 1 calc R U . . .
H26C_2 H 1.012879 0.989637 0.884272 0.073 Uiso 1 1 calc R U . . .
C29_2 C 0.86231(19) 0.8171(6) 0.6861(3) 0.0428(17) Uani 1 1 d . . . . .
C30_2 C 0.8372(2) 0.7710(7) 0.6418(3) 0.051(2) Uani 1 1 d . . . . .
C31_2 C 0.81738(18) 0.6797(6) 0.6409(3) 0.0414(17) Uani 1 1 d . . . . .
C32_2 C 0.82309(19) 0.6362(6) 0.6840(3) 0.0403(17) Uani 1 1 d . . . . .
C33_2 C 0.84903(18) 0.6853(6) 0.7290(2) 0.0390(16) Uani 1 1 d . . . . .
C34_2 C 0.8906(2) 0.8787(6) 1.0054(3) 0.0431(17) Uani 1 1 d . . . . .
C35_2 C 0.8665(2) 0.8816(7) 1.0117(3) 0.0440(18) Uani 1 1 d . . . . .
C36_2 C 0.8392(2) 0.8959(6) 1.0228(3) 0.0431(17) Uani 1 1 d . . . . .
C37_2 C 0.84928(19) 0.9021(6) 1.0726(3) 0.0417(16) Uani 1 1 d . . . . .
H37_2 H 0.873269 0.889789 1.098454 0.050 Uiso 1 1 calc R U . . .
C38_2 C 0.82420(19) 0.9262(6) 1.0842(3) 0.0433(17) Uani 1 1 d . . . . .
H38_2 H 0.831000 0.930112 1.118200 0.052 Uiso 1 1 calc R U . . .
C39_2 C 0.78859(18) 0.9450(6) 1.0461(3) 0.0404(17) Uani 1 1 d . . . . .
C40_2 C 0.77863(19) 0.9331(7) 0.9968(3) 0.052(2) Uani 1 1 d . . . . .
H40_2 H 0.754525 0.942006 0.970726 0.062 Uiso 1 1 calc R U . . .
C41_2 C 0.8043(2) 0.9080(7) 0.9857(3) 0.0487(18) Uani 1 1 d . . . . .
H41_2 H 0.797486 0.899294 0.951813 0.058 Uiso 1 1 calc R U . . .
C42_2 C 0.83952(18) 1.1457(6) 0.8066(3) 0.0359(15) Uani 1 1 d . . . . .
C43_2 C 0.82067(19) 1.2237(7) 0.7966(3) 0.0475(19) Uani 1 1 d . . . . .
C44_2 C 0.7989(2) 1.3234(7) 0.7851(3) 0.052(2) Uani 1 1 d . . . . .
C45_2 C 0.8144(2) 1.4275(7) 0.8035(3) 0.055(2) Uani 1 1 d . . . . .
H45_2 H 0.839438 1.433485 0.824924 0.066 Uiso 1 1 calc R U . . .
C46_2 C 0.7930(2) 1.5248(7) 0.7903(4) 0.063(2) Uani 1 1 d . . . . .
H46_2 H 0.803681 1.596076 0.803202 0.076 Uiso 1 1 calc R U . . .
C47_2 C 0.7578(2) 1.5170(8) 0.7596(3) 0.057(2) Uani 1 1 d . . . . .
C48_2 C 0.7423(3) 1.4149(9) 0.7415(4) 0.084(3) Uani 1 1 d . . . . .
H48_2 H 0.717230 1.410151 0.720352 0.101 Uiso 1 1 calc R U . . .
C49_2 C 0.7625(2) 1.3181(8) 0.7536(4) 0.072(3) Uani 1 1 d . . . . .
H49_2 H 0.751292 1.247651 0.740172 0.087 Uiso 1 1 calc R U . . .
C50_2 C 0.7641(2) 0.9771(7) 1.0597(3) 0.051(2) Uani 1 1 d . . . . .
C51_2 C 0.7357(2) 1.6144(7) 0.7448(3) 0.056(2) Uani 1 1 d . . . . .
Pd1_3 Pd 0.63185(2) 0.51456(4) 0.97832(3) 0.03504(12) Uani 1 1 d . . . . .
F1_3 F 0.74411(11) 0.3089(4) 1.14981(16) 0.0618(12) Uani 1 1 d . . . . .
F2_3 F 0.77297(13) 0.1327(5) 1.21242(19) 0.0876(18) Uani 1 1 d . . . . .
F3_3 F 0.73357(17) -0.0561(5) 1.1971(2) 0.0885(19) Uani 1 1 d . . . . .
F4_3 F 0.66653(15) -0.0697(4) 1.1163(2) 0.0777(15) Uani 1 1 d . . . . .
F5_3 F 0.63854(11) 0.1050(4) 1.05222(16) 0.0573(11) Uani 1 1 d . . . . .
F6_3 F 0.51771(11) 0.7705(4) 0.84158(19) 0.0709(13) Uani 1 1 d . . . . .
F7_3 F 0.48572(13) 0.9371(5) 0.7748(2) 0.0914(18) Uani 1 1 d . . . . .
F8_3 F 0.52315(18) 1.0602(5) 0.7454(2) 0.099(2) Uani 1 1 d . . . . .
F9_3 F 0.59122(16) 1.0092(4) 0.78035(19) 0.0848(16) Uani 1 1 d . . . . .
F10_3 F 0.62398(11) 0.8435(4) 0.84779(17) 0.0596(11) Uani 1 1 d . . . . .
N1_3 N 0.67067(13) 0.4072(4) 0.99332(18) 0.0318(11) Uani 1 1 d . . . . .
N2_3 N 0.63827(15) 0.4820(5) 1.0443(2) 0.0354(13) Uani 1 1 d . . . . .
N3_3 N 0.60249(14) 0.6505(5) 0.9691(2) 0.0420(13) Uani 1 1 d . . . . .
N4_3 N 0.61740(14) 0.5256(5) 0.9063(2) 0.0348(12) Uani 1 1 d . . . . .
N5_3 N 0.8976(2) 0.2624(9) 0.9279(4) 0.110(3) Uani 1 1 d . . . . .
N6_3 N 0.6208(3) -0.0917(9) 0.6370(4) 0.118(4) Uani 1 1 d . . . . .
C1_3 C 0.69142(16) 0.4094(5) 0.9743(2) 0.0338(14) Uani 1 1 d . . . . .
H1_3 H 0.688805 0.461705 0.949838 0.041 Uiso 1 1 calc R U . . .
C2_3 C 0.71775(16) 0.3239(5) 0.9954(2) 0.0355(14) Uani 1 1 d . . . . .
C3_3 C 0.71272(16) 0.2670(5) 1.0297(2) 0.0365(14) Uani 1 1 d . . . . .
H3_3 H 0.725803 0.203911 1.049433 0.044 Uiso 1 1 calc R U . . .
C4_3 C 0.68446(16) 0.3211(5) 1.0295(2) 0.0331(13) Uani 1 1 d . . . . .
C5_3 C 0.67475(17) 0.3113(5) 1.0647(2) 0.0351(14) Uani 1 1 d . . . . .
C6_3 C 0.65461(19) 0.3826(6) 1.0731(3) 0.0372(16) Uani 1 1 d . . . . .
C7_3 C 0.64777(18) 0.3765(6) 1.1123(3) 0.0450(17) Uani 1 1 d . . . . .
H7_3 H 0.655578 0.318959 1.136880 0.054 Uiso 1 1 calc R U . . .
C8_3 C 0.6282(2) 0.4674(6) 1.1082(3) 0.0493(18) Uani 1 1 d . . . . .
H8_3 H 0.619708 0.485524 1.129268 0.059 Uiso 1 1 calc R U . . .
C9_3 C 0.62240(18) 0.5324(6) 1.0655(3) 0.0423(16) Uani 1 1 d . . . . .
C10_3 C 0.5995(3) 0.6337(6) 1.0456(3) 0.061(2) Uani 1 1 d . . . . .
C11_3 C 0.59837(19) 0.6989(6) 1.0043(3) 0.0482(17) Uani 1 1 d . . . . .
C12_3 C 0.5871(2) 0.8114(6) 0.9912(3) 0.0540(19) Uani 1 1 d . . . . .
H12_3 H 0.582705 0.863225 1.010138 0.065 Uiso 1 1 calc R U . . .
C13_3 C 0.5839(2) 0.8318(6) 0.9481(3) 0.0525(19) Uani 1 1 d . . . . .
H13_3 H 0.576918 0.901499 0.930770 0.063 Uiso 1 1 calc R U . . .
C14_3 C 0.59237(16) 0.7326(5) 0.9319(3) 0.0424(16) Uani 1 1 d . . . . .
C15_3 C 0.58990(17) 0.7134(6) 0.8875(3) 0.0390(15) Uani 1 1 d . . . . .
C16_3 C 0.60038(18) 0.6161(6) 0.8736(3) 0.0409(17) Uani 1 1 d . . . . .
C17_3 C 0.59292(18) 0.5822(6) 0.8258(2) 0.0428(16) Uani 1 1 d . . . . .
H17_3 H 0.581115 0.626128 0.796197 0.051 Uiso 1 1 calc R U . . .
C18_3 C 0.60567(19) 0.4759(6) 0.8300(2) 0.0440(16) Uani 1 1 d . . . . .
C19_3 C 0.61995(18) 0.4434(6) 0.8803(3) 0.0413(16) Uani 1 1 d . . . . .
H19_3 H 0.630044 0.371665 0.893647 0.050 Uiso 1 1 calc R U . . .
C20_3 C 0.69051(19) 0.2119(6) 1.0999(3) 0.0407(16) Uani 1 1 d . . . . .
C21_3 C 0.7251(2) 0.2161(7) 1.1413(3) 0.0479(18) Uani 1 1 d . . . . .
C22_3 C 0.7398(2) 0.1259(8) 1.1729(3) 0.058(2) Uani 1 1 d . . . . .
C23_3 C 0.7194(3) 0.0318(8) 1.1644(3) 0.062(3) Uani 1 1 d . . . . .
C24_3 C 0.6856(2) 0.0237(6) 1.1247(3) 0.056(2) Uani 1 1 d . . . . .
C25_3 C 0.6715(2) 0.1135(6) 1.0920(3) 0.0455(17) Uani 1 1 d . . . . .
C26_3 C 0.5603(3) 0.5899(10) 1.0218(6) 0.125(6) Uani 1 1 d . . . . .
H26A_3 H 0.543700 0.651042 1.003073 0.188 Uiso 1 1 calc R U . . .
H26B_3 H 0.556859 0.564370 1.048360 0.188 Uiso 1 1 calc R U . . .
H26C_3 H 0.556134 0.527071 0.999208 0.188 Uiso 1 1 calc R U . . .
C27_3 C 0.6105(6) 0.7127(9) 1.0902(5) 0.170(9) Uani 1 1 d . . . . .
H27A_3 H 0.635953 0.728205 1.107430 0.256 Uiso 1 1 calc R U . . .
H27B_3 H 0.605244 0.676537 1.113428 0.256 Uiso 1 1 calc R U . . .
H27C_3 H 0.597269 0.783503 1.078178 0.256 Uiso 1 1 calc R U . . .
C28_3 C 0.57232(18) 0.8037(6) 0.8484(3) 0.0455(18) Uani 1 1 d . . . . .
C29_3 C 0.53687(19) 0.8305(7) 0.8280(3) 0.053(2) Uani 1 1 d . . . . .
C30_3 C 0.5203(2) 0.9164(8) 0.7930(3) 0.065(3) Uani 1 1 d . . . . .
C31_3 C 0.5393(3) 0.9782(7) 0.7791(3) 0.062(2) Uani 1 1 d . . . . .
C32_3 C 0.5737(2) 0.9513(7) 0.7968(3) 0.058(2) Uani 1 1 d . . . . .
C33_3 C 0.5894(2) 0.8654(6) 0.8298(3) 0.0498(18) Uani 1 1 d . . . . .
C34_3 C 0.74421(19) 0.3030(6) 0.9848(3) 0.0467(17) Uani 1 1 d . . . . .
C35_3 C 0.76783(19) 0.2886(6) 0.9775(3) 0.0454(17) Uani 1 1 d . . . . .
C36_3 C 0.79525(19) 0.2776(6) 0.9668(3) 0.0434(16) Uani 1 1 d . . . . .
C37_3 C 0.8234(2) 0.2030(7) 0.9933(3) 0.0552(19) Uani 1 1 d . . . . .
H37_3 H 0.824342 0.155799 1.018178 0.066 Uiso 1 1 calc R U . . .
C38_3 C 0.8501(2) 0.1979(8) 0.9832(3) 0.068(2) Uani 1 1 d . . . . .
H38_3 H 0.869380 0.147424 1.001015 0.082 Uiso 1 1 calc R U . . .
C39_3 C 0.8481(2) 0.2685(7) 0.9461(3) 0.056(2) Uani 1 1 d . . . . .
C40_3 C 0.8207(2) 0.3385(7) 0.9211(3) 0.061(2) Uani 1 1 d . . . . .
H40_3 H 0.819336 0.384774 0.895670 0.074 Uiso 1 1 calc R U . . .
C41_3 C 0.7947(2) 0.3453(7) 0.9311(3) 0.063(2) Uani 1 1 d . . . . .
H41_3 H 0.775860 0.397491 0.913289 0.075 Uiso 1 1 calc R U . . .
C42_3 C 0.6058(2) 0.4028(7) 0.7945(3) 0.0556(19) Uani 1 1 d . . . . .
C43_3 C 0.6075(3) 0.3370(7) 0.7671(3) 0.068(2) Uani 1 1 d . . . . .
C44_3 C 0.6115(3) 0.2544(7) 0.7367(3) 0.066(2) Uani 1 1 d . . . . .
C45_3 C 0.6450(3) 0.1980(8) 0.7576(4) 0.084(3) Uani 1 1 d . . . . .
H45_3 H 0.664707 0.216652 0.789710 0.101 Uiso 1 1 calc R U . . .
C46_3 C 0.6469(3) 0.1147(8) 0.7284(5) 0.086(3) Uani 1 1 d . . . . .
H46_3 H 0.669133 0.079238 0.740315 0.103 Uiso 1 1 calc R U . . .
C47_3 C 0.6184(3) 0.0805(8) 0.6830(5) 0.080(3) Uani 1 1 d . . . . .
C48_3 C 0.5865(3) 0.1383(8) 0.6631(4) 0.080(3) Uani 1 1 d . . . . .
H48_3 H 0.566705 0.117389 0.631372 0.096 Uiso 1 1 calc R U . . .
C49_3 C 0.5833(4) 0.2324(9) 0.6911(4) 0.091(3) Uani 1 1 d . . . . .
H49_3 H 0.562116 0.275377 0.677394 0.110 Uiso 1 1 calc R U . . .
C50_3 C 0.8759(3) 0.2644(9) 0.9363(4) 0.077(3) Uani 1 1 d . . . . .
C51_3 C 0.6185(4) -0.0138(8) 0.6551(5) 0.098(4) Uani 1 1 d . . . . .

loop_
_atom_site_aniso_label
_atom_site_aniso_U_11
_atom_site_aniso_U_22
_atom_site_aniso_U_33
_atom_site_aniso_U_23
_atom_site_aniso_U_13
_atom_site_aniso_U_12
Pd1_1 0.0232(2) 0.0333(3) 0.0275(3) 0.0005(2) 0.0107(2) 0.0024(2)
F1_1 0.077(3) 0.055(3) 0.063(3) -0.004(2) 0.017(3) 0.003(3)
F2_1 0.074(3) 0.098(4) 0.059(3) -0.021(3) 0.019(3) -0.012(3)
F3_1 0.054(3) 0.137(5) 0.033(2) 0.012(3) 0.010(2) 0.004(3)
F4_1 0.090(4) 0.085(4) 0.054(3) 0.039(3) 0.017(3) 0.029(3)
F5_1 0.078(3) 0.056(3) 0.049(3) 0.010(2) 0.024(3) 0.013(2)
F6_1 0.070(3) 0.064(3) 0.046(3) 0.001(2) 0.024(3) -0.028(3)
F7_1 0.091(4) 0.069(3) 0.037(3) -0.001(2) 0.021(3) -0.031(3)
F8_1 0.056(3) 0.064(3) 0.030(2) -0.012(2) 0.007(2) -0.007(2)
F9_1 0.083(4) 0.115(5) 0.053(3) -0.012(3) 0.023(3) -0.067(4)
F10_1 0.082(4) 0.102(4) 0.039(3) -0.006(3) 0.028(3) -0.053(3)
N1_1 0.028(3) 0.044(3) 0.033(3) 0.003(3) 0.012(3) 0.004(2)
N2_1 0.026(3) 0.037(3) 0.028(3) 0.003(2) 0.010(2) 0.004(2)
N3_1 0.032(3) 0.032(3) 0.030(3) -0.005(2) 0.015(3) -0.002(2)
N4_1 0.027(3) 0.029(3) 0.029(3) 0.003(2) 0.011(2) 0.002(2)
N5_1 0.053(4) 0.085(5) 0.075(5) 0.004(4) 0.043(4) 0.015(4)
N6_1 0.097(7) 0.078(6) 0.113(7) 0.030(5) 0.067(6) 0.038(5)
C1_1 0.026(3) 0.049(4) 0.032(4) 0.003(3) 0.009(3) -0.002(3)
C2_1 0.031(3) 0.051(4) 0.036(4) -0.001(3) 0.020(3) 0.000(3)
C3_1 0.031(4) 0.058(5) 0.028(3) 0.001(3) 0.015(3) 0.002(3)
C4_1 0.034(3) 0.037(4) 0.023(3) 0.002(3) 0.008(3) 0.000(3)
C5_1 0.025(3) 0.045(4) 0.027(3) 0.007(3) 0.007(3) 0.004(3)
C6_1 0.026(3) 0.037(4) 0.037(4) 0.001(3) 0.015(3) 0.001(3)
C7_1 0.023(3) 0.046(4) 0.033(4) 0.013(3) 0.005(3) 0.005(3)
C8_1 0.028(3) 0.040(4) 0.047(4) 0.004(3) 0.019(3) 0.005(3)
C9_1 0.028(3) 0.025(3) 0.041(4) 0.001(3) 0.015(3) -0.002(3)
C10_1 0.032(3) 0.036(4) 0.042(4) -0.001(3) 0.018(3) 0.002(3)
C11_1 0.035(3) 0.031(3) 0.033(4) 0.005(3) 0.019(3) 0.002(3)
C12_1 0.048(4) 0.047(4) 0.042(4) -0.010(3) 0.026(4) 0.007(3)
C13_1 0.040(4) 0.042(4) 0.037(4) -0.009(3) 0.020(3) -0.004(3)
C14_1 0.029(3) 0.031(3) 0.033(4) 0.000(3) 0.014(3) -0.001(3)
C15_1 0.024(3) 0.029(3) 0.028(4) 0.001(3) 0.006(3) 0.001(3)
C16_1 0.027(3) 0.038(4) 0.029(4) -0.004(3) 0.012(3) 0.000(3)
C17_1 0.023(3) 0.048(4) 0.025(3) 0.002(3) 0.004(3) 0.007(3)
C18_1 0.032(4) 0.051(4) 0.031(4) 0.005(3) 0.014(3) 0.010(3)
C19_1 0.037(4) 0.033(4) 0.029(4) -0.006(3) 0.014(3) 0.002(3)
C20_1 0.034(4) 0.053(4) 0.029(3) 0.003(3) 0.012(3) 0.003(3)
C21_1 0.038(4) 0.070(6) 0.037(4) -0.005(4) 0.012(3) 0.005(4)
C22_1 0.052(5) 0.070(6) 0.049(5) -0.015(5) 0.018(4) -0.008(4)
C23_1 0.040(4) 0.083(6) 0.036(4) -0.002(4) 0.011(3) -0.005(4)
C24_1 0.050(5) 0.076(6) 0.053(5) 0.027(5) 0.027(4) 0.015(4)
C25_1 0.042(4) 0.061(5) 0.043(4) 0.012(4) 0.021(3) 0.007(4)
C26_1 0.033(4) 0.053(4) 0.035(4) -0.003(3) 0.016(3) -0.004(3)
C28_1 0.029(3) 0.037(4) 0.030(4) -0.008(3) 0.015(3) -0.002(3)
C27_1 0.037(4) 0.064(5) 0.058(5) -0.006(4) 0.029(4) 0.005(4)
C29_1 0.045(4) 0.034(4) 0.034(4) -0.001(3) 0.015(3) -0.007(3)
C30_1 0.045(4) 0.044(4) 0.024(4) 0.000(3) 0.014(3) -0.002(3)
C31_1 0.039(4) 0.046(4) 0.030(4) -0.010(3) 0.010(3) 0.000(3)
C32_1 0.047(5) 0.058(5) 0.056(5) -0.011(4) 0.023(4) -0.026(4)
C33_1 0.039(4) 0.056(5) 0.041(4) -0.002(4) 0.018(4) -0.014(3)
C34_1 0.032(4) 0.061(5) 0.029(4) -0.001(3) 0.015(3) 0.005(3)
C35_1 0.037(4) 0.051(4) 0.033(4) -0.005(3) 0.013(3) 0.006(3)
C36_1 0.035(4) 0.045(4) 0.032(4) -0.003(3) 0.017(3) -0.007(3)
C37_1 0.047(4) 0.060(5) 0.039(4) 0.013(4) 0.022(4) -0.001(4)
C38_1 0.057(5) 0.045(4) 0.045(5) 0.006(4) 0.033(4) 0.003(4)
C39_1 0.042(4) 0.040(4) 0.054(5) 0.002(3) 0.028(4) -0.002(3)
C40_1 0.034(4) 0.078(6) 0.044(5) -0.003(4) 0.016(4) 0.002(4)
C41_1 0.043(4) 0.082(6) 0.033(4) -0.001(4) 0.018(3) 0.003(4)
C42_1 0.046(4) 0.052(5) 0.037(4) 0.000(4) 0.012(4) 0.008(4)
C43_1 0.040(4) 0.058(5) 0.034(4) -0.005(3) 0.006(3) 0.020(4)
C44_1 0.048(4) 0.048(4) 0.044(4) 0.008(4) 0.026(4) 0.022(4)
C45_1 0.040(4) 0.060(5) 0.041(4) -0.002(4) 0.016(3) 0.009(4)
C46_1 0.052(5) 0.050(5) 0.043(4) 0.001(3) 0.026(4) 0.007(4)
C47_1 0.067(6) 0.052(5) 0.060(5) 0.020(4) 0.045(5) 0.033(4)
C48_1 0.060(6) 0.097(8) 0.044(5) 0.003(5) 0.013(4) 0.043(5)
C49_1 0.064(6) 0.053(5) 0.053(5) -0.013(4) 0.006(4) 0.023(4)
C50_1 0.052(5) 0.055(5) 0.043(4) 0.003(4) 0.022(4) 0.003(4)
C51_1 0.075(6) 0.064(5) 0.070(6) 0.022(5) 0.053(5) 0.031(5)
Pd1_2 0.0251(2) 0.0385(3) 0.0263(3) -0.0003(2) 0.0101(2) 0.0021(2)
F1_2 0.113(5) 0.063(4) 0.053(3) -0.018(3) 0.034(3) -0.024(3)
F2_2 0.145(6) 0.110(5) 0.052(3) -0.042(3) 0.038(3) -0.052(4)
F3_2 0.061(3) 0.133(5) 0.030(2) -0.002(3) 0.014(2) -0.001(3)
F4_2 0.175(6) 0.084(4) 0.047(3) 0.030(3) 0.033(4) 0.051(4)
F5_2 0.185(7) 0.047(3) 0.041(3) -0.004(2) 0.024(4) 0.003(4)
F6_2 0.079(3) 0.065(3) 0.033(3) 0.002(2) 0.020(2) -0.024(3)
F7_2 0.102(4) 0.080(4) 0.026(3) 0.005(2) 0.020(3) -0.011(3)
F8_2 0.043(2) 0.058(3) 0.042(3) -0.013(2) 0.006(2) -0.006(2)
F9_2 0.050(3) 0.060(3) 0.053(3) -0.010(2) 0.018(2) -0.021(2)
F10_2 0.053(3) 0.063(3) 0.033(2) 0.001(2) 0.015(2) -0.017(2)
N1_2 0.029(3) 0.039(3) 0.025(3) 0.001(2) 0.012(2) 0.005(2)
N2_2 0.033(3) 0.039(3) 0.033(3) -0.003(3) 0.019(3) 0.000(2)
N3_2 0.022(3) 0.037(3) 0.031(3) 0.003(2) 0.008(2) 0.006(2)
N4_2 0.022(3) 0.048(3) 0.028(3) -0.005(3) 0.011(2) 0.004(2)
N5_2 0.072(5) 0.057(4) 0.083(5) 0.015(4) 0.050(5) 0.020(4)
N6_2 0.076(5) 0.072(5) 0.071(5) 0.010(4) 0.040(4) 0.022(4)
C1_2 0.030(3) 0.042(4) 0.035(4) 0.000(3) 0.016(3) -0.001(3)
C2_2 0.034(4) 0.049(4) 0.039(4) -0.001(3) 0.017(3) -0.004(3)
C3_2 0.036(4) 0.052(4) 0.039(4) 0.004(3) 0.021(3) -0.001(3)
C4_2 0.026(3) 0.044(4) 0.033(4) 0.002(3) 0.009(3) 0.000(3)
C5_2 0.039(4) 0.039(4) 0.031(4) 0.003(3) 0.013(3) 0.002(3)
C6_2 0.022(3) 0.038(4) 0.028(3) -0.006(3) 0.003(3) -0.003(3)
C7_2 0.037(4) 0.043(4) 0.035(4) 0.005(3) 0.014(3) 0.005(3)
C8_2 0.027(3) 0.059(5) 0.045(4) 0.000(4) 0.013(3) 0.006(3)
C9_2 0.025(3) 0.050(4) 0.032(4) -0.003(3) 0.008(3) 0.002(3)
C10_2 0.024(3) 0.052(4) 0.045(4) 0.004(3) 0.018(3) -0.001(3)
C11_2 0.037(4) 0.043(4) 0.043(4) 0.006(3) 0.027(3) 0.005(3)
C12_2 0.038(4) 0.057(4) 0.039(4) 0.006(3) 0.020(3) 0.011(3)
C13_2 0.043(4) 0.047(4) 0.030(4) -0.005(3) 0.019(3) 0.006(3)
C14_2 0.035(4) 0.037(4) 0.035(4) -0.002(3) 0.018(3) -0.001(3)
C15_2 0.037(4) 0.035(4) 0.019(3) 0.002(3) 0.012(3) -0.003(3)
C16_2 0.024(3) 0.037(3) 0.026(4) 0.007(3) 0.008(3) -0.002(3)
C17_2 0.032(3) 0.047(4) 0.031(4) 0.005(3) 0.015(3) -0.001(3)
C18_2 0.033(4) 0.042(4) 0.037(4) 0.002(3) 0.018(3) 0.005(3)
C19_2 0.033(3) 0.042(4) 0.034(4) 0.001(3) 0.019(3) 0.001(3)
C20_2 0.038(4) 0.053(4) 0.028(3) -0.006(3) 0.015(3) -0.002(3)
C21_2 0.048(4) 0.068(5) 0.032(4) 0.001(4) 0.018(3) -0.006(4)
C22_2 0.050(5) 0.085(6) 0.032(4) -0.015(4) 0.016(4) -0.021(4)
C23_2 0.040(4) 0.099(7) 0.033(4) 0.014(4) 0.009(3) 0.010(4)
C24_2 0.085(6) 0.055(5) 0.042(4) 0.011(4) 0.031(4) 0.028(5)
C25_2 0.064(5) 0.059(5) 0.030(4) 0.003(4) 0.011(4) 0.010(4)
C28_2 0.028(3) 0.037(4) 0.030(4) 0.000(3) 0.011(3) 0.000(3)
C27_2 0.041(4) 0.078(6) 0.043(4) 0.014(4) 0.024(4) 0.017(4)
C26_2 0.030(4) 0.053(5) 0.054(5) 0.004(4) 0.016(4) -0.005(3)
C29_2 0.039(4) 0.046(4) 0.036(4) 0.000(3) 0.014(3) 0.000(3)
C30_2 0.061(5) 0.057(5) 0.027(4) 0.004(4) 0.018(4) 0.015(4)
C31_2 0.032(4) 0.040(4) 0.037(4) -0.008(3) 0.008(3) 0.001(3)
C32_2 0.031(4) 0.047(4) 0.035(4) 0.003(3) 0.012(3) 0.002(3)
C33_2 0.034(4) 0.052(4) 0.026(4) 0.001(3) 0.013(3) 0.006(3)
C34_2 0.049(4) 0.048(4) 0.034(4) 0.007(3) 0.023(4) 0.004(3)
C35_2 0.040(4) 0.061(5) 0.028(4) -0.001(3) 0.016(3) -0.004(3)
C36_2 0.043(4) 0.036(4) 0.060(5) 0.002(3) 0.034(4) -0.002(3)
C37_2 0.037(4) 0.045(4) 0.040(4) 0.007(3) 0.018(3) 0.008(3)
C38_2 0.045(4) 0.044(4) 0.041(4) -0.001(3) 0.022(4) -0.002(3)
C39_2 0.038(4) 0.034(4) 0.050(5) 0.001(3) 0.024(4) 0.001(3)
C40_2 0.029(4) 0.059(5) 0.061(5) 0.001(4) 0.019(4) 0.001(3)
C41_2 0.044(4) 0.059(5) 0.037(4) -0.001(3) 0.017(4) -0.003(4)
C42_2 0.026(3) 0.047(4) 0.031(4) 0.000(3) 0.013(3) 0.005(3)
C43_2 0.038(4) 0.072(5) 0.033(4) 0.000(4) 0.020(3) 0.013(4)
C44_2 0.060(5) 0.056(5) 0.040(4) 0.003(4) 0.026(4) 0.021(4)
C45_2 0.048(5) 0.050(5) 0.070(6) 0.018(4) 0.034(4) 0.014(4)
C46_2 0.061(5) 0.046(5) 0.092(7) 0.010(5) 0.047(5) 0.003(4)
C47_2 0.064(5) 0.060(5) 0.064(5) 0.012(4) 0.045(5) 0.026(4)
C48_2 0.055(6) 0.072(6) 0.080(7) -0.017(5) 0.004(5) 0.027(5)
C49_2 0.040(5) 0.062(6) 0.078(6) -0.021(5) 0.006(4) 0.014(4)
C50_2 0.047(4) 0.037(4) 0.076(6) 0.015(4) 0.037(5) 0.012(4)
C51_2 0.056(5) 0.068(5) 0.050(5) 0.016(4) 0.033(4) 0.023(4)
Pd1_3 0.0318(2) 0.0367(3) 0.0379(2) 0.0012(2) 0.0194(2) 0.0041(2)
F1_3 0.041(2) 0.077(3) 0.054(3) 0.007(2) 0.017(2) -0.009(2)
F2_3 0.057(3) 0.134(5) 0.057(3) 0.035(3) 0.020(3) 0.038(3)
F3_3 0.131(5) 0.078(4) 0.088(4) 0.048(3) 0.079(4) 0.069(4)
F4_3 0.122(4) 0.034(2) 0.116(4) 0.013(3) 0.090(4) 0.002(3)
F5_3 0.048(3) 0.054(3) 0.061(3) 0.002(2) 0.023(2) -0.015(2)
F6_3 0.037(2) 0.073(3) 0.086(3) -0.001(3) 0.021(2) 0.004(2)
F7_3 0.058(3) 0.097(4) 0.075(4) 0.002(3) 0.006(3) 0.036(3)
F8_3 0.127(5) 0.066(4) 0.069(4) 0.021(3) 0.029(3) 0.044(3)
F9_3 0.116(4) 0.070(3) 0.058(3) 0.014(3) 0.039(3) -0.007(3)
F10_3 0.044(2) 0.063(3) 0.060(3) 0.011(2) 0.020(2) -0.002(2)
N1_3 0.031(3) 0.033(3) 0.029(3) 0.001(2) 0.014(2) 0.006(2)
N2_3 0.037(3) 0.038(3) 0.044(3) 0.001(3) 0.030(3) -0.002(3)
N3_3 0.034(3) 0.043(3) 0.054(4) -0.001(3) 0.026(3) 0.002(2)
N4_3 0.029(3) 0.045(3) 0.028(3) 0.004(3) 0.014(2) 0.004(3)
N5_3 0.085(6) 0.152(9) 0.133(8) -0.062(7) 0.085(6) -0.040(6)
N6_3 0.164(10) 0.102(7) 0.155(10) -0.055(7) 0.130(9) -0.041(7)
C1_3 0.031(3) 0.040(3) 0.031(3) -0.002(3) 0.017(3) -0.004(3)
C2_3 0.029(3) 0.038(3) 0.031(3) -0.009(3) 0.010(3) 0.000(3)
C3_3 0.032(3) 0.036(3) 0.037(3) 0.000(3) 0.016(3) 0.004(3)
C4_3 0.032(3) 0.033(3) 0.031(3) -0.001(3) 0.015(3) 0.002(3)
C5_3 0.030(3) 0.034(3) 0.039(4) 0.000(3) 0.016(3) -0.003(3)
C6_3 0.036(4) 0.046(4) 0.031(4) -0.001(3) 0.018(3) -0.001(3)
C7_3 0.038(4) 0.054(4) 0.044(4) 0.002(3) 0.023(3) -0.002(3)
C8_3 0.065(5) 0.057(5) 0.049(4) -0.008(4) 0.046(4) -0.003(4)
C9_3 0.045(4) 0.039(4) 0.053(4) -0.005(3) 0.033(4) -0.001(3)
C10_3 0.090(6) 0.048(4) 0.082(6) 0.003(4) 0.070(6) 0.006(4)
C11_3 0.046(4) 0.050(4) 0.060(5) -0.004(4) 0.036(4) -0.003(3)
C12_3 0.056(5) 0.046(4) 0.067(5) -0.005(4) 0.037(4) 0.009(4)
C13_3 0.059(5) 0.040(4) 0.072(5) 0.004(4) 0.043(4) 0.010(4)
C14_3 0.025(3) 0.034(4) 0.060(5) 0.001(3) 0.017(3) -0.001(3)
C15_3 0.032(3) 0.034(4) 0.044(4) 0.000(3) 0.016(3) -0.004(3)
C16_3 0.028(3) 0.040(4) 0.047(4) 0.009(3) 0.015(3) 0.003(3)
C17_3 0.040(4) 0.046(4) 0.033(4) 0.006(3) 0.013(3) -0.002(3)
C18_3 0.049(4) 0.043(4) 0.031(4) 0.004(3) 0.016(3) 0.007(3)
C19_3 0.040(4) 0.045(4) 0.038(4) 0.006(3) 0.021(3) 0.006(3)
C20_3 0.040(4) 0.049(4) 0.041(4) 0.010(3) 0.026(3) 0.005(3)
C21_3 0.045(4) 0.058(5) 0.044(4) 0.003(4) 0.026(4) -0.003(4)
C22_3 0.052(5) 0.082(6) 0.039(4) 0.021(4) 0.023(4) 0.031(5)
C23_3 0.092(7) 0.053(5) 0.058(5) 0.035(4) 0.051(6) 0.044(5)
C24_3 0.090(6) 0.032(4) 0.068(5) 0.013(4) 0.058(5) 0.012(4)
C25_3 0.058(5) 0.042(4) 0.054(4) 0.014(3) 0.042(4) 0.015(3)
C26_3 0.077(7) 0.104(8) 0.227(16) 0.088(10) 0.102(10) 0.032(7)
C27_3 0.41(3) 0.063(7) 0.160(12) -0.001(7) 0.238(17) 0.018(11)
C28_3 0.034(4) 0.037(4) 0.045(4) 0.000(3) 0.007(3) 0.008(3)
C29_3 0.033(4) 0.054(5) 0.057(5) 0.008(4) 0.013(4) 0.004(3)
C30_3 0.042(5) 0.060(5) 0.061(6) -0.002(5) 0.006(4) 0.023(4)
C31_3 0.070(6) 0.042(4) 0.051(5) 0.014(4) 0.016(4) 0.020(4)
C32_3 0.069(6) 0.046(4) 0.041(4) 0.001(4) 0.018(4) -0.001(4)
C33_3 0.045(4) 0.041(4) 0.048(4) 0.004(3) 0.015(3) 0.000(3)
C34_3 0.045(4) 0.053(4) 0.043(4) -0.002(3) 0.024(3) 0.009(3)
C35_3 0.044(4) 0.045(4) 0.054(4) 0.012(3) 0.031(4) 0.012(3)
C36_3 0.047(4) 0.040(4) 0.051(4) -0.008(3) 0.031(4) -0.002(3)
C37_3 0.062(5) 0.061(5) 0.059(5) 0.005(4) 0.043(4) 0.009(4)
C38_3 0.051(5) 0.090(7) 0.067(6) -0.004(5) 0.034(4) 0.022(5)
C39_3 0.051(5) 0.070(5) 0.055(5) -0.028(4) 0.033(4) -0.016(4)
C40_3 0.071(6) 0.058(5) 0.083(6) 0.003(4) 0.060(5) -0.007(4)
C41_3 0.060(5) 0.057(5) 0.084(6) 0.016(4) 0.047(5) 0.020(4)
C42_3 0.057(5) 0.068(5) 0.033(4) 0.013(4) 0.018(4) 0.010(4)
C43_3 0.104(7) 0.050(5) 0.056(5) 0.014(4) 0.048(5) 0.011(5)
C44_3 0.104(7) 0.049(5) 0.058(5) 0.004(4) 0.052(5) 0.003(5)
C45_3 0.126(9) 0.051(5) 0.094(7) -0.002(5) 0.072(7) 0.001(6)
C46_3 0.127(10) 0.050(5) 0.126(10) -0.009(6) 0.098(9) 0.000(6)
C47_3 0.104(8) 0.055(6) 0.110(8) -0.019(6) 0.077(7) -0.020(6)
C48_3 0.128(10) 0.060(6) 0.075(6) -0.004(5) 0.069(7) -0.010(6)
C49_3 0.156(11) 0.077(7) 0.073(7) -0.020(5) 0.082(8) -0.019(7)
C50_3 0.069(6) 0.112(8) 0.073(6) -0.035(6) 0.052(5) -0.020(5)
C51_3 0.170(12) 0.060(6) 0.138(10) -0.021(6) 0.132(10) -0.023(7)

loop_
_atom_type_symbol
_atom_type_description
_atom_type_scat_dispersion_real
_atom_type_scat_dispersion_imag
_atom_type_scat_source
C C 0.0033 0.0016 'International Tables Vol C Tables 4.2.6.8 and 6.1.1.4'
Cl Cl 0.1484 0.1585 'International Tables Vol C Tables 4.2.6.8 and 6.1.1.4'
F F 0.0171 0.0103 'International Tables Vol C Tables 4.2.6.8 and 6.1.1.4'
H H 0.0000 0.0000 'International Tables Vol C Tables 4.2.6.8 and 6.1.1.4'
N N 0.0061 0.0033 'International Tables Vol C Tables 4.2.6.8 and 6.1.1.4'
Pd Pd -0.9988 1.0072 'International Tables Vol C Tables 4.2.6.8 and 6.1.1.4'

loop_
_citation_id
_citation_doi
_citation_year
1 10.26434/chemrxiv-2023-927xz 2023

loop_
_exptl_crystal_face_index_h
_exptl_crystal_face_index_k
_exptl_crystal_face_index_l
_exptl_crystal_face_perp_dist
0.00 -1.00 -1.00 0.0270
0.00 1.00 1.00 0.0370
-3.00 -1.00 -3.00 0.1970
3.00 1.00 3.00 0.1120
0.00 1.00 -1.00 0.1000
3.00 3.00 1.00 0.1110
-1.00 -3.00 1.00 0.1030
1.00 -1.00 3.00 0.1190
-2.00 -1.00 -3.00 0.1870

loop_
_geom_angle_atom_site_label_1
_geom_angle_atom_site_label_2
_geom_angle_atom_site_label_3
_geom_angle
_geom_angle_site_symmetry_1
_geom_angle_site_symmetry_3
_geom_angle_publ_flag
N2_1 Pd1_1 N1_1 90.8(2) . . ?
N3_1 Pd1_1 N1_1 164.9(2) . . ?
N3_1 Pd1_1 N2_1 90.8(2) . . ?
N4_1 Pd1_1 N1_1 93.4(2) . . ?
N4_1 Pd1_1 N2_1 170.7(2) . . ?
N4_1 Pd1_1 N3_1 87.2(2) . . ?
C1_1 N1_1 Pd1_1 125.4(5) . . ?
C1_1 N1_1 C4_1 106.2(6) . . ?
C4_1 N1_1 Pd1_1 127.1(4) . . ?
C6_1 N2_1 Pd1_1 126.6(4) . . ?
C9_1 N2_1 Pd1_1 126.4(4) . . ?
C9_1 N2_1 C6_1 106.5(5) . . ?
C11_1 N3_1 Pd1_1 124.7(4) . . ?
C11_1 N3_1 C14_1 108.4(5) . . ?
C14_1 N3_1 Pd1_1 122.8(4) . . ?
C16_1 N4_1 Pd1_1 127.2(4) . . ?
C19_1 N4_1 Pd1_1 127.4(4) . . ?
C19_1 N4_1 C16_1 105.3(5) . . ?
N1_1 C1_1 H1_1 123.7 . . ?
N1_1 C1_1 C2_1 112.7(6) . . ?
C2_1 C1_1 H1_1 123.7 . . ?
C1_1 C2_1 C34_1 125.9(6) . . ?
C3_1 C2_1 C1_1 104.8(6) . . ?
C3_1 C2_1 C34_1 129.3(6) . . ?
C2_1 C3_1 H3_1 126.0 . . ?
C2_1 C3_1 C4_1 108.0(6) . . ?
C4_1 C3_1 H3_1 126.0 . . ?
C3_1 C4_1 N1_1 108.3(6) . . ?
C5_1 C4_1 N1_1 123.0(6) . . ?
C5_1 C4_1 C3_1 128.4(6) . . ?
C4_1 C5_1 C20_1 114.4(6) . . ?
C6_1 C5_1 C4_1 128.5(6) . . ?
C6_1 C5_1 C20_1 117.0(6) . . ?
C5_1 C6_1 N2_1 123.3(6) . . ?
C5_1 C6_1 C7_1 128.9(7) . . ?
C7_1 C6_1 N2_1 107.7(6) . . ?
C6_1 C7_1 H7_1 125.6 . . ?
C8_1 C7_1 C6_1 108.8(6) . . ?
C8_1 C7_1 H7_1 125.6 . . ?
C7_1 C8_1 H8_1 126.4 . . ?
C7_1 C8_1 C9_1 107.2(6) . . ?
C9_1 C8_1 H8_1 126.4 . . ?
N2_1 C9_1 C8_1 109.8(6) . . ?
N2_1 C9_1 C10_1 124.7(6) . . ?
C8_1 C9_1 C10_1 125.2(6) . . ?
C9_1 C10_1 C26_1 108.2(5) . . ?
C9_1 C10_1 C27_1 110.6(6) . . ?
C11_1 C10_1 C9_1 111.8(5) . . ?
C11_1 C10_1 C26_1 106.4(5) . . ?
C11_1 C10_1 C27_1 112.1(6) . . ?
C26_1 C10_1 C27_1 107.6(6) . . ?
N3_1 C11_1 C10_1 123.8(6) . . ?
N3_1 C11_1 C12_1 108.1(6) . . ?
C10_1 C11_1 C12_1 127.5(6) . . ?
C11_1 C12_1 H12_1 126.2 . . ?
C13_1 C12_1 C11_1 107.7(6) . . ?
C13_1 C12_1 H12_1 126.2 . . ?
C12_1 C13_1 H13_1 126.5 . . ?
C12_1 C13_1 C14_1 107.0(6) . . ?
C14_1 C13_1 H13_1 126.5 . . ?
N3_1 C14_1 C13_1 108.8(6) . . ?
C15_1 C14_1 N3_1 124.8(6) . . ?
C15_1 C14_1 C13_1 125.9(6) . . ?
C14_1 C15_1 C16_1 124.0(6) . . ?
C14_1 C15_1 C28_1 117.7(6) . . ?
C16_1 C15_1 C28_1 118.1(5) . . ?
N4_1 C16_1 C15_1 121.8(6) . . ?
C17_1 C16_1 N4_1 109.4(6) . . ?
C17_1 C16_1 C15_1 127.4(6) . . ?
C16_1 C17_1 H17_1 126.1 . . ?
C18_1 C17_1 C16_1 107.7(6) . . ?
C18_1 C17_1 H17_1 126.1 . . ?
C17_1 C18_1 C19_1 105.2(6) . . ?
C17_1 C18_1 C42_1 128.8(7) . . ?
C19_1 C18_1 C42_1 126.0(7) . . ?
N4_1 C19_1 C18_1 112.4(6) . . ?
N4_1 C19_1 H19_1 123.8 . . ?
C18_1 C19_1 H19_1 123.8 . . ?
C21_1 C20_1 C5_1 119.6(7) . . ?
C25_1 C20_1 C5_1 122.8(7) . . ?
C25_1 C20_1 C21_1 117.5(7) . . ?
F1_1 C21_1 C20_1 122.0(7) . . ?
F1_1 C21_1 C22_1 116.7(8) . . ?
C20_1 C21_1 C22_1 121.3(8) . . ?
F2_1 C22_1 C21_1 121.6(8) . . ?
F2_1 C22_1 C23_1 118.7(8) . . ?
C23_1 C22_1 C21_1 119.4(8) . . ?
F3_1 C23_1 C22_1 120.3(8) . . ?
F3_1 C23_1 C24_1 120.2(8) . . ?
C24_1 C23_1 C22_1 119.4(7) . . ?
F4_1 C24_1 C23_1 121.0(8) . . ?
F4_1 C24_1 C25_1 119.0(8) . . ?
C23_1 C24_1 C25_1 119.9(8) . . ?
F5_1 C25_1 C24_1 117.5(7) . . ?
C20_1 C25_1 F5_1 120.3(7) . . ?
C20_1 C25_1 C24_1 122.2(8) . . ?
C10_1 C26_1 H26A_1 109.5 . . ?
C10_1 C26_1 H26B_1 109.5 . . ?
C10_1 C26_1 H26C_1 109.5 . . ?
H26A_1 C26_1 H26B_1 109.5 . . ?
H26A_1 C26_1 H26C_1 109.5 . . ?
H26B_1 C26_1 H26C_1 109.5 . . ?
C29_1 C28_1 C15_1 121.2(6) . . ?
C29_1 C28_1 C33_1 116.2(6) . . ?
C33_1 C28_1 C15_1 122.3(6) . . ?
C10_1 C27_1 H27A_1 109.5 . . ?
C10_1 C27_1 H27B_1 109.5 . . ?
C10_1 C27_1 H27C_1 109.5 . . ?
H27A_1 C27_1 H27B_1 109.5 . . ?
H27A_1 C27_1 H27C_1 109.5 . . ?
H27B_1 C27_1 H27C_1 109.5 . . ?
F6_1 C29_1 C28_1 120.0(6) . . ?
F6_1 C29_1 C30_1 118.2(6) . . ?
C28_1 C29_1 C30_1 121.8(7) . . ?
F7_1 C30_1 C29_1 121.1(7) . . ?
F7_1 C30_1 C31_1 119.1(6) . . ?
C31_1 C30_1 C29_1 119.9(6) . . ?
F8_1 C31_1 C30_1 121.0(7) . . ?
F8_1 C31_1 C32_1 119.8(7) . . ?
C30_1 C31_1 C32_1 119.2(7) . . ?
F9_1 C32_1 C31_1 118.9(7) . . ?
F9_1 C32_1 C33_1 122.2(8) . . ?
C33_1 C32_1 C31_1 119.0(7) . . ?
F10_1 C33_1 C28_1 118.0(6) . . ?
C32_1 C33_1 F10_1 118.1(7) . . ?
C32_1 C33_1 C28_1 123.9(7) . . ?
C35_1 C34_1 C2_1 175.8(8) . . ?
C34_1 C35_1 C36_1 177.4(9) . . ?
C37_1 C36_1 C35_1 118.3(6) . . ?
C41_1 C36_1 C35_1 123.4(6) . . ?
C41_1 C36_1 C37_1 118.3(7) . . ?
C36_1 C37_1 H37_1 120.1 . . ?
C38_1 C37_1 C36_1 119.8(7) . . ?
C38_1 C37_1 H37_1 120.1 . . ?
C37_1 C38_1 H38_1 119.4 . . ?
C39_1 C38_1 C37_1 121.2(7) . . ?
C39_1 C38_1 H38_1 119.4 . . ?
C38_1 C39_1 C40_1 119.2(7) . . ?
C38_1 C39_1 C50_1 119.8(7) . . ?
C40_1 C39_1 C50_1 120.9(7) . . ?
C39_1 C40_1 H40_1 119.0 . . ?
C41_1 C40_1 C39_1 122.0(7) . . ?
C41_1 C40_1 H40_1 119.0 . . ?
C36_1 C41_1 H41_1 120.4 . . ?
C40_1 C41_1 C36_1 119.3(7) . . ?
C40_1 C41_1 H41_1 120.4 . . ?
C43_1 C42_1 C18_1 177.9(8) . . ?
C42_1 C43_1 C44_1 172.4(9) . . ?
C45_1 C44_1 C43_1 119.3(7) . . ?
C45_1 C44_1 C49_1 119.5(7) . . ?
C49_1 C44_1 C43_1 121.2(8) . . ?
C44_1 C45_1 H45_1 120.6 . . ?
C44_1 C45_1 C46_1 118.8(7) . . ?
C46_1 C45_1 H45_1 120.6 . . ?
C45_1 C46_1 H46_1 119.3 . . ?
C47_1 C46_1 C45_1 121.4(8) . . ?
C47_1 C46_1 H46_1 119.3 . . ?
C46_1 C47_1 C48_1 120.2(7) . . ?
C46_1 C47_1 C51_1 120.2(9) . . ?
C48_1 C47_1 C51_1 119.6(8) . . ?
C47_1 C48_1 H48_1 120.3 . . ?
C49_1 C48_1 C47_1 119.4(8) . . ?
C49_1 C48_1 H48_1 120.3 . . ?
C44_1 C49_1 H49_1 119.7 . . ?
C48_1 C49_1 C44_1 120.5(9) . . ?
C48_1 C49_1 H49_1 119.7 . . ?
N5_1 C50_1 C39_1 178.6(9) . . ?
N6_1 C51_1 C47_1 179.3(16) . . ?
N1_2 Pd1_2 N2_2 90.9(2) . . ?
N1_2 Pd1_2 N4_2 93.5(2) . . ?
N2_2 Pd1_2 N4_2 172.0(2) . . ?
N3_2 Pd1_2 N1_2 165.3(2) . . ?
N3_2 Pd1_2 N2_2 90.0(2) . . ?
N3_2 Pd1_2 N4_2 87.4(2) . . ?
C1_2 N1_2 Pd1_2 125.7(5) . . ?
C1_2 N1_2 C4_2 106.7(6) . . ?
C4_2 N1_2 Pd1_2 126.7(4) . . ?
C6_2 N2_2 Pd1_2 124.8(4) . . ?
C9_2 N2_2 Pd1_2 126.4(5) . . ?
C9_2 N2_2 C6_2 108.6(5) . . ?
C11_2 N3_2 Pd1_2 127.3(5) . . ?
C11_2 N3_2 C14_2 106.4(6) . . ?
C14_2 N3_2 Pd1_2 121.4(4) . . ?
C16_2 N4_2 Pd1_2 124.2(4) . . ?
C19_2 N4_2 Pd1_2 127.8(5) . . ?
C19_2 N4_2 C16_2 108.0(5) . . ?
N1_2 C1_2 H1_2 124.0 . . ?
N1_2 C1_2 C2_2 112.1(6) . . ?
C2_2 C1_2 H1_2 124.0 . . ?
C1_2 C2_2 C3_2 106.1(6) . . ?
C1_2 C2_2 C34_2 127.0(7) . . ?
C3_2 C2_2 C34_2 126.9(7) . . ?
C2_2 C3_2 H3_2 127.1 . . ?
C2_2 C3_2 C4_2 105.8(6) . . ?
C4_2 C3_2 H3_2 127.1 . . ?
N1_2 C4_2 C3_2 109.3(6) . . ?
N1_2 C4_2 C5_2 126.2(6) . . ?
C5_2 C4_2 C3_2 124.4(6) . . ?
C4_2 C5_2 C20_2 116.9(6) . . ?
C6_2 C5_2 C4_2 124.1(6) . . ?
C6_2 C5_2 C20_2 118.9(6) . . ?
N2_2 C6_2 C7_2 107.1(6) . . ?
C5_2 C6_2 N2_2 127.1(6) . . ?
C5_2 C6_2 C7_2 125.7(6) . . ?
C6_2 C7_2 H7_2 127.0 . . ?
C8_2 C7_2 C6_2 105.9(6) . . ?
C8_2 C7_2 H7_2 127.0 . . ?
C7_2 C8_2 H8_2 125.5 . . ?
C7_2 C8_2 C9_2 109.0(6) . . ?
C9_2 C8_2 H8_2 125.5 . . ?
N2_2 C9_2 C8_2 109.4(6) . . ?
N2_2 C9_2 C10_2 123.6(6) . . ?
C8_2 C9_2 C10_2 126.6(6) . . ?
C9_2 C10_2 C27_2 110.3(6) . . ?
C9_2 C10_2 C26_2 107.3(6) . . ?
C11_2 C10_2 C9_2 112.3(5) . . ?
C11_2 C10_2 C27_2 109.9(6) . . ?
C11_2 C10_2 C26_2 108.6(6) . . ?
C27_2 C10_2 C26_2 108.3(6) . . ?
N3_2 C11_2 C10_2 120.0(6) . . ?
N3_2 C11_2 C12_2 111.1(6) . . ?
C12_2 C11_2 C10_2 128.7(6) . . ?
C11_2 C12_2 H12_2 126.2 . . ?
C13_2 C12_2 C11_2 107.5(6) . . ?
C13_2 C12_2 H12_2 126.2 . . ?
C12_2 C13_2 H13_2 126.4 . . ?
C12_2 C13_2 C14_2 107.2(6) . . ?
C14_2 C13_2 H13_2 126.4 . . ?
N3_2 C14_2 C13_2 107.8(6) . . ?
C15_2 C14_2 N3_2 123.4(6) . . ?
C15_2 C14_2 C13_2 128.4(7) . . ?
C14_2 C15_2 C16_2 126.9(6) . . ?
C14_2 C15_2 C28_2 116.8(6) . . ?
C16_2 C15_2 C28_2 116.1(6) . . ?
N4_2 C16_2 C15_2 121.6(6) . . ?
N4_2 C16_2 C17_2 108.5(6) . . ?
C17_2 C16_2 C15_2 128.5(6) . . ?
C16_2 C17_2 H17_2 126.6 . . ?
C18_2 C17_2 C16_2 106.9(6) . . ?
C18_2 C17_2 H17_2 126.6 . . ?
C17_2 C18_2 C19_2 106.7(6) . . ?
C17_2 C18_2 C42_2 127.3(7) . . ?
C19_2 C18_2 C42_2 126.0(6) . . ?
N4_2 C19_2 C18_2 109.9(6) . . ?
N4_2 C19_2 H19_2 125.1 . . ?
C18_2 C19_2 H19_2 125.1 . . ?
C21_2 C20_2 C5_2 119.5(7) . . ?
C25_2 C20_2 C5_2 123.6(6) . . ?
C25_2 C20_2 C21_2 116.8(7) . . ?
F1_2 C21_2 C20_2 121.0(7) . . ?
F1_2 C21_2 C22_2 117.9(7) . . ?
C22_2 C21_2 C20_2 121.1(8) . . ?
F2_2 C22_2 C21_2 121.0(8) . . ?
F2_2 C22_2 C23_2 118.7(7) . . ?
C21_2 C22_2 C23_2 120.2(8) . . ?
F3_2 C23_2 C22_2 119.4(8) . . ?
F3_2 C23_2 C24_2 121.8(8) . . ?
C24_2 C23_2 C22_2 118.8(7) . . ?
F4_2 C24_2 C23_2 119.0(7) . . ?
F4_2 C24_2 C25_2 120.4(8) . . ?
C23_2 C24_2 C25_2 120.4(8) . . ?
F5_2 C25_2 C20_2 120.2(6) . . ?
F5_2 C25_2 C24_2 117.1(7) . . ?
C20_2 C25_2 C24_2 122.7(8) . . ?
C29_2 C28_2 C15_2 122.9(6) . . ?
C33_2 C28_2 C15_2 120.5(6) . . ?
C33_2 C28_2 C29_2 116.6(6) . . ?
C10_2 C27_2 H27A_2 109.5 . . ?
C10_2 C27_2 H27B_2 109.5 . . ?
C10_2 C27_2 H27C_2 109.5 . . ?
H27A_2 C27_2 H27B_2 109.5 . . ?
H27A_2 C27_2 H27C_2 109.5 . . ?
H27B_2 C27_2 H27C_2 109.5 . . ?
C10_2 C26_2 H26A_2 109.5 . . ?
C10_2 C26_2 H26B_2 109.5 . . ?
C10_2 C26_2 H26C_2 109.5 . . ?
H26A_2 C26_2 H26B_2 109.5 . . ?
H26A_2 C26_2 H26C_2 109.5 . . ?
H26B_2 C26_2 H26C_2 109.5 . . ?
F6_2 C29_2 C28_2 118.9(6) . . ?
F6_2 C29_2 C30_2 119.3(7) . . ?
C30_2 C29_2 C28_2 121.9(7) . . ?
F7_2 C30_2 C29_2 119.9(8) . . ?
F7_2 C30_2 C31_2 120.0(7) . . ?
C29_2 C30_2 C31_2 120.1(7) . . ?
F8_2 C31_2 C30_2 119.3(7) . . ?
F8_2 C31_2 C32_2 120.6(7) . . ?
C32_2 C31_2 C30_2 120.1(7) . . ?
F9_2 C32_2 C31_2 121.1(7) . . ?
F9_2 C32_2 C33_2 120.4(6) . . ?
C31_2 C32_2 C33_2 118.5(7) . . ?
F10_2 C33_2 C28_2 120.9(6) . . ?
F10_2 C33_2 C32_2 116.3(6) . . ?
C28_2 C33_2 C32_2 122.8(6) . . ?
C35_2 C34_2 C2_2 178.3(8) . . ?
C34_2 C35_2 C36_2 173.7(8) . . ?
C37_2 C36_2 C35_2 118.5(7) . . ?
C41_2 C36_2 C35_2 121.5(7) . . ?
C41_2 C36_2 C37_2 120.0(7) . . ?
C36_2 C37_2 H37_2 120.2 . . ?
C38_2 C37_2 C36_2 119.7(7) . . ?
C38_2 C37_2 H37_2 120.2 . . ?
C37_2 C38_2 H38_2 119.7 . . ?
C37_2 C38_2 C39_2 120.6(7) . . ?
C39_2 C38_2 H38_2 119.7 . . ?
C38_2 C39_2 C50_2 118.8(7) . . ?
C40_2 C39_2 C38_2 119.2(6) . . ?
C40_2 C39_2 C50_2 122.1(7) . . ?
C39_2 C40_2 H40_2 120.3 . . ?
C39_2 C40_2 C41_2 119.5(7) . . ?
C41_2 C40_2 H40_2 120.3 . . ?
C36_2 C41_2 C40_2 121.0(7) . . ?
C36_2 C41_2 H41_2 119.5 . . ?
C40_2 C41_2 H41_2 119.5 . . ?
C43_2 C42_2 C18_2 174.3(7) . . ?
C42_2 C43_2 C44_2 177.1(9) . . ?
C45_2 C44_2 C43_2 120.5(8) . . ?
C49_2 C44_2 C43_2 121.0(8) . . ?
C49_2 C44_2 C45_2 118.5(7) . . ?
C44_2 C45_2 H45_2 120.0 . . ?
C44_2 C45_2 C46_2 119.9(8) . . ?
C46_2 C45_2 H45_2 120.0 . . ?
C45_2 C46_2 H46_2 119.9 . . ?
C47_2 C46_2 C45_2 120.3(9) . . ?
C47_2 C46_2 H46_2 119.9 . . ?
C46_2 C47_2 C48_2 120.3(8) . . ?
C46_2 C47_2 C51_2 121.3(9) . . ?
C48_2 C47_2 C51_2 118.5(9) . . ?
C47_2 C48_2 H48_2 119.5 . . ?
C47_2 C48_2 C49_2 120.9(9) . . ?
C49_2 C48_2 H48_2 119.5 . . ?
C44_2 C49_2 C48_2 120.2(9) . . ?
C44_2 C49_2 H49_2 119.9 . . ?
C48_2 C49_2 H49_2 119.9 . . ?
N5_2 C50_2 C39_2 176.1(10) . . ?
N6_2 C51_2 C47_2 178.9(9) . . ?
N1_3 Pd1_3 N3_3 165.8(2) . . ?
N1_3 Pd1_3 N4_3 91.5(2) . . ?
N2_3 Pd1_3 N1_3 90.2(2) . . ?
N2_3 Pd1_3 N3_3 91.6(2) . . ?
N2_3 Pd1_3 N4_3 168.7(3) . . ?
N3_3 Pd1_3 N4_3 89.5(2) . . ?
C1_3 N1_3 Pd1_3 126.7(4) . . ?
C1_3 N1_3 C4_3 105.8(5) . . ?
C4_3 N1_3 Pd1_3 127.3(4) . . ?
C6_3 N2_3 Pd1_3 124.7(4) . . ?
C9_3 N2_3 Pd1_3 128.1(5) . . ?
C9_3 N2_3 C6_3 105.9(5) . . ?
C11_3 N3_3 Pd1_3 126.0(5) . . ?
C11_3 N3_3 C14_3 105.7(6) . . ?
C14_3 N3_3 Pd1_3 125.3(4) . . ?
C16_3 N4_3 Pd1_3 127.3(5) . . ?
C19_3 N4_3 Pd1_3 125.1(5) . . ?
C19_3 N4_3 C16_3 107.5(6) . . ?
N1_3 C1_3 H1_3 124.2 . . ?
N1_3 C1_3 C2_3 111.6(5) . . ?
C2_3 C1_3 H1_3 124.2 . . ?
C3_3 C2_3 C1_3 106.1(5) . . ?
C3_3 C2_3 C34_3 127.0(6) . . ?
C34_3 C2_3 C1_3 126.9(6) . . ?
C2_3 C3_3 H3_3 126.6 . . ?
C2_3 C3_3 C4_3 106.8(5) . . ?
C4_3 C3_3 H3_3 126.6 . . ?
N1_3 C4_3 C3_3 109.6(5) . . ?
C5_3 C4_3 N1_3 121.4(5) . . ?
C5_3 C4_3 C3_3 127.8(6) . . ?
C4_3 C5_3 C20_3 115.6(5) . . ?
C6_3 C5_3 C4_3 128.4(6) . . ?
C6_3 C5_3 C20_3 116.0(6) . . ?
N2_3 C6_3 C7_3 108.8(6) . . ?
C5_3 C6_3 N2_3 123.8(6) . . ?
C5_3 C6_3 C7_3 127.3(7) . . ?
C6_3 C7_3 H7_3 126.3 . . ?
C8_3 C7_3 C6_3 107.5(6) . . ?
C8_3 C7_3 H7_3 126.3 . . ?
C7_3 C8_3 H8_3 126.2 . . ?
C7_3 C8_3 C9_3 107.6(6) . . ?
C9_3 C8_3 H8_3 126.2 . . ?
N2_3 C9_3 C8_3 110.2(6) . . ?
N2_3 C9_3 C10_3 125.0(7) . . ?
C8_3 C9_3 C10_3 124.6(6) . . ?
C9_3 C10_3 C11_3 119.1(6) . . ?
C9_3 C10_3 C26_3 105.8(7) . . ?
C9_3 C10_3 C27_3 107.0(9) . . ?
C11_3 C10_3 C26_3 103.9(8) . . ?
C11_3 C10_3 C27_3 109.3(7) . . ?
C27_3 C10_3 C26_3 111.7(10) . . ?
N3_3 C11_3 C10_3 123.0(6) . . ?
N3_3 C11_3 C12_3 110.1(7) . . ?
C12_3 C11_3 C10_3 126.1(7) . . ?
C11_3 C12_3 H12_3 126.1 . . ?
C13_3 C12_3 C11_3 107.8(7) . . ?
C13_3 C12_3 H12_3 126.1 . . ?
C12_3 C13_3 H13_3 125.7 . . ?
C12_3 C13_3 C14_3 108.6(7) . . ?
C14_3 C13_3 H13_3 125.7 . . ?
N3_3 C14_3 C13_3 107.7(6) . . ?
C15_3 C14_3 N3_3 123.9(6) . . ?
C15_3 C14_3 C13_3 128.3(7) . . ?
C14_3 C15_3 C16_3 126.9(7) . . ?
C14_3 C15_3 C28_3 116.6(6) . . ?
C16_3 C15_3 C28_3 116.4(6) . . ?
N4_3 C16_3 C17_3 107.2(6) . . ?
C15_3 C16_3 N4_3 122.7(7) . . ?
C15_3 C16_3 C17_3 129.7(7) . . ?
C16_3 C17_3 H17_3 125.9 . . ?
C18_3 C17_3 C16_3 108.1(6) . . ?
C18_3 C17_3 H17_3 125.9 . . ?
C17_3 C18_3 C19_3 105.9(6) . . ?
C17_3 C18_3 C42_3 131.9(6) . . ?
C19_3 C18_3 C42_3 122.2(6) . . ?
N4_3 C19_3 C18_3 111.2(6) . . ?
N4_3 C19_3 H19_3 124.4 . . ?
C18_3 C19_3 H19_3 124.4 . . ?
C21_3 C20_3 C5_3 120.7(6) . . ?
C25_3 C20_3 C5_3 121.7(6) . . ?
C25_3 C20_3 C21_3 117.7(7) . . ?
F1_3 C21_3 C20_3 119.2(7) . . ?
F1_3 C21_3 C22_3 119.7(7) . . ?
C22_3 C21_3 C20_3 121.1(8) . . ?
F2_3 C22_3 C21_3 119.7(9) . . ?
F2_3 C22_3 C23_3 121.3(8) . . ?
C21_3 C22_3 C23_3 118.9(8) . . ?
F3_3 C23_3 C22_3 118.8(9) . . ?
C24_3 C23_3 F3_3 119.1(9) . . ?
C24_3 C23_3 C22_3 122.1(7) . . ?
F4_3 C24_3 C23_3 121.2(7) . . ?
F4_3 C24_3 C25_3 120.3(8) . . ?
C23_3 C24_3 C25_3 118.5(8) . . ?
F5_3 C25_3 C20_3 119.6(6) . . ?
F5_3 C25_3 C24_3 118.8(7) . . ?
C24_3 C25_3 C20_3 121.7(8) . . ?
C10_3 C26_3 H26A_3 109.5 . . ?
C10_3 C26_3 H26B_3 109.5 . . ?
C10_3 C26_3 H26C_3 109.5 . . ?
H26A_3 C26_3 H26B_3 109.5 . . ?
H26A_3 C26_3 H26C_3 109.5 . . ?
H26B_3 C26_3 H26C_3 109.5 . . ?
C10_3 C27_3 H27A_3 109.5 . . ?
C10_3 C27_3 H27B_3 109.5 . . ?
C10_3 C27_3 H27C_3 109.5 . . ?
H27A_3 C27_3 H27B_3 109.5 . . ?
H27A_3 C27_3 H27C_3 109.5 . . ?
H27B_3 C27_3 H27C_3 109.5 . . ?
C29_3 C28_3 C15_3 120.7(7) . . ?
C29_3 C28_3 C33_3 115.1(7) . . ?
C33_3 C28_3 C15_3 124.1(6) . . ?
F6_3 C29_3 C28_3 119.3(7) . . ?
F6_3 C29_3 C30_3 118.9(7) . . ?
C28_3 C29_3 C30_3 121.8(8) . . ?
F7_3 C30_3 C29_3 118.3(9) . . ?
F7_3 C30_3 C31_3 121.9(8) . . ?
C31_3 C30_3 C29_3 119.7(8) . . ?
F8_3 C31_3 C30_3 119.4(9) . . ?
F8_3 C31_3 C32_3 120.6(9) . . ?
C30_3 C31_3 C32_3 119.9(8) . . ?
F9_3 C32_3 C31_3 118.8(7) . . ?
F9_3 C32_3 C33_3 121.1(8) . . ?
C33_3 C32_3 C31_3 120.0(8) . . ?
F10_3 C33_3 C28_3 118.5(6) . . ?
F10_3 C33_3 C32_3 118.3(7) . . ?
C32_3 C33_3 C28_3 123.2(7) . . ?
C35_3 C34_3 C2_3 176.9(8) . . ?
C34_3 C35_3 C36_3 176.4(8) . . ?
C37_3 C36_3 C35_3 121.6(6) . . ?
C41_3 C36_3 C35_3 119.6(7) . . ?
C41_3 C36_3 C37_3 118.8(7) . . ?
C36_3 C37_3 H37_3 120.1 . . ?
C38_3 C37_3 C36_3 119.9(7) . . ?
C38_3 C37_3 H37_3 120.1 . . ?
C37_3 C38_3 H38_3 120.5 . . ?
C37_3 C38_3 C39_3 119.0(8) . . ?
C39_3 C38_3 H38_3 120.5 . . ?
C38_3 C39_3 C50_3 118.9(8) . . ?
C40_3 C39_3 C38_3 119.8(7) . . ?
C40_3 C39_3 C50_3 121.2(9) . . ?
C39_3 C40_3 H40_3 119.2 . . ?
C39_3 C40_3 C41_3 121.6(8) . . ?
C41_3 C40_3 H40_3 119.2 . . ?
C36_3 C41_3 H41_3 119.6 . . ?
C40_3 C41_3 C36_3 120.8(8) . . ?
C40_3 C41_3 H41_3 119.6 . . ?
C43_3 C42_3 C18_3 175.9(9) . . ?
C42_3 C43_3 C44_3 176.3(10) . . ?
C45_3 C44_3 C43_3 118.2(9) . . ?
C49_3 C44_3 C43_3 118.0(10) . . ?
C49_3 C44_3 C45_3 123.7(9) . . ?
C44_3 C45_3 H45_3 121.9 . . ?
C46_3 C45_3 C44_3 116.3(11) . . ?
C46_3 C45_3 H45_3 121.9 . . ?
C45_3 C46_3 H46_3 118.2 . . ?
C47_3 C46_3 C45_3 123.7(11) . . ?
C47_3 C46_3 H46_3 118.2 . . ?
C46_3 C47_3 C48_3 118.7(9) . . ?
C46_3 C47_3 C51_3 124.7(11) . . ?
C48_3 C47_3 C51_3 116.5(11) . . ?
C47_3 C48_3 H48_3 119.9 . . ?
C47_3 C48_3 C49_3 120.1(11) . . ?
C49_3 C48_3 H48_3 119.9 . . ?
C44_3 C49_3 C48_3 117.2(12) . . ?
C44_3 C49_3 H49_3 121.4 . . ?
C48_3 C49_3 H49_3 121.4 . . ?
N5_3 C50_3 C39_3 178.8(14) . . ?
N6_3 C51_3 C47_3 174.0(17) . . ?

loop_
_geom_bond_atom_site_label_1
_geom_bond_atom_site_label_2
_geom_bond_distance
_geom_bond_site_symmetry_2
_geom_bond_publ_flag
Pd1_1 N1_1 2.006(6) . ?
Pd1_1 N2_1 1.996(5) . ?
Pd1_1 N3_1 1.992(5) . ?
Pd1_1 N4_1 1.982(5) . ?
F1_1 C21_1 1.318(10) . ?
F2_1 C22_1 1.360(10) . ?
F3_1 C23_1 1.339(8) . ?
F4_1 C24_1 1.351(9) . ?
F5_1 C25_1 1.344(9) . ?
F6_1 C29_1 1.350(8) . ?
F7_1 C30_1 1.314(8) . ?
F8_1 C31_1 1.328(8) . ?
F9_1 C32_1 1.337(9) . ?
F10_1 C33_1 1.355(8) . ?
N1_1 C1_1 1.328(8) . ?
N1_1 C4_1 1.412(9) . ?
N2_1 C6_1 1.432(8) . ?
N2_1 C9_1 1.343(8) . ?
N3_1 C11_1 1.336(8) . ?
N3_1 C14_1 1.389(8) . ?
N4_1 C16_1 1.408(8) . ?
N4_1 C19_1 1.357(8) . ?
N5_1 C50_1 1.136(9) . ?
N6_1 C51_1 1.133(10) . ?
C1_1 H1_1 0.9500 . ?
C1_1 C2_1 1.409(10) . ?
C2_1 C3_1 1.400(9) . ?
C2_1 C34_1 1.425(9) . ?
C3_1 H3_1 0.9500 . ?
C3_1 C4_1 1.402(9) . ?
C4_1 C5_1 1.390(9) . ?
C5_1 C6_1 1.361(9) . ?
C5_1 C20_1 1.523(9) . ?
C6_1 C7_1 1.403(9) . ?
C7_1 H7_1 0.9500 . ?
C7_1 C8_1 1.346(10) . ?
C8_1 H8_1 0.9500 . ?
C8_1 C9_1 1.437(9) . ?
C9_1 C10_1 1.505(10) . ?
C10_1 C11_1 1.475(10) . ?
C10_1 C26_1 1.534(10) . ?
C10_1 C27_1 1.535(9) . ?
C11_1 C12_1 1.475(10) . ?
C12_1 H12_1 0.9500 . ?
C12_1 C13_1 1.344(10) . ?
C13_1 H13_1 0.9500 . ?
C13_1 C14_1 1.435(9) . ?
C14_1 C15_1 1.384(9) . ?
C15_1 C16_1 1.410(9) . ?
C15_1 C28_1 1.494(9) . ?
C16_1 C17_1 1.402(9) . ?
C17_1 H17_1 0.9500 . ?
C17_1 C18_1 1.402(10) . ?
C18_1 C19_1 1.409(9) . ?
C18_1 C42_1 1.415(11) . ?
C19_1 H19_1 0.9500 . ?
C20_1 C21_1 1.390(11) . ?
C20_1 C25_1 1.337(10) . ?
C21_1 C22_1 1.394(11) . ?
C22_1 C23_1 1.367(13) . ?
C23_1 C24_1 1.363(12) . ?
C24_1 C25_1 1.395(11) . ?
C26_1 H26A_1 0.9800 . ?
C26_1 H26B_1 0.9800 . ?
C26_1 H26C_1 0.9800 . ?
C28_1 C29_1 1.369(9) . ?
C28_1 C33_1 1.373(10) . ?
C27_1 H27A_1 0.9800 . ?
C27_1 H27B_1 0.9800 . ?
C27_1 H27C_1 0.9800 . ?
C29_1 C30_1 1.388(10) . ?
C30_1 C31_1 1.357(10) . ?
C31_1 C32_1 1.395(11) . ?
C32_1 C33_1 1.342(11) . ?
C34_1 C35_1 1.194(10) . ?
C35_1 C36_1 1.434(10) . ?
C36_1 C37_1 1.413(10) . ?
C36_1 C41_1 1.391(10) . ?
C37_1 H37_1 0.9500 . ?
C37_1 C38_1 1.378(10) . ?
C38_1 H38_1 0.9500 . ?
C38_1 C39_1 1.339(11) . ?
C39_1 C40_1 1.382(11) . ?
C39_1 C50_1 1.461(11) . ?
C40_1 H40_1 0.9500 . ?
C40_1 C41_1 1.360(10) . ?
C41_1 H41_1 0.9500 . ?
C42_1 C43_1 1.197(10) . ?
C43_1 C44_1 1.436(10) . ?
C44_1 C45_1 1.370(11) . ?
C44_1 C49_1 1.396(11) . ?
C45_1 H45_1 0.9500 . ?
C45_1 C46_1 1.379(11) . ?
C46_1 H46_1 0.9500 . ?
C46_1 C47_1 1.356(11) . ?
C47_1 C48_1 1.375(13) . ?
C47_1 C51_1 1.440(11) . ?
C48_1 H48_1 0.9500 . ?
C48_1 C49_1 1.363(12) . ?
C49_1 H49_1 0.9500 . ?
Pd1_2 N1_2 2.020(5) . ?
Pd1_2 N2_2 2.029(6) . ?
Pd1_2 N3_2 1.995(5) . ?
Pd1_2 N4_2 2.032(5) . ?
F1_2 C21_2 1.329(9) . ?
F2_2 C22_2 1.326(9) . ?
F3_2 C23_2 1.339(8) . ?
F4_2 C24_2 1.340(10) . ?
F5_2 C25_2 1.323(9) . ?
F6_2 C29_2 1.354(8) . ?
F7_2 C30_2 1.341(9) . ?
F8_2 C31_2 1.346(8) . ?
F9_2 C32_2 1.322(8) . ?
F10_2 C33_2 1.348(8) . ?
N1_2 C1_2 1.356(8) . ?
N1_2 C4_2 1.361(9) . ?
N2_2 C6_2 1.391(8) . ?
N2_2 C9_2 1.324(8) . ?
N3_2 C11_2 1.337(8) . ?
N3_2 C14_2 1.404(9) . ?
N4_2 C16_2 1.384(8) . ?
N4_2 C19_2 1.307(8) . ?
N5_2 C50_2 1.162(10) . ?
N6_2 C51_2 1.165(10) . ?
C1_2 H1_2 0.9500 . ?
C1_2 C2_2 1.395(10) . ?
C2_2 C3_2 1.399(10) . ?
C2_2 C34_2 1.410(10) . ?
C3_2 H3_2 0.9500 . ?
C3_2 C4_2 1.450(9) . ?
C4_2 C5_2 1.404(10) . ?
C5_2 C6_2 1.385(9) . ?
C5_2 C20_2 1.497(9) . ?
C6_2 C7_2 1.463(9) . ?
C7_2 H7_2 0.9500 . ?
C7_2 C8_2 1.340(10) . ?
C8_2 H8_2 0.9500 . ?
C8_2 C9_2 1.419(10) . ?
C9_2 C10_2 1.526(10) . ?
C10_2 C11_2 1.509(10) . ?
C10_2 C27_2 1.533(10) . ?
C10_2 C26_2 1.543(11) . ?
C11_2 C12_2 1.396(10) . ?
C12_2 H12_2 0.9500 . ?
C12_2 C13_2 1.352(10) . ?
C13_2 H13_2 0.9500 . ?
C13_2 C14_2 1.426(9) . ?
C14_2 C15_2 1.357(9) . ?
C15_2 C16_2 1.411(9) . ?
C15_2 C28_2 1.529(9) . ?
C16_2 C17_2 1.396(9) . ?
C17_2 H17_2 0.9500 . ?
C17_2 C18_2 1.366(10) . ?
C18_2 C19_2 1.418(10) . ?
C18_2 C42_2 1.435(9) . ?
C19_2 H19_2 0.9500 . ?
C20_2 C21_2 1.381(10) . ?
C20_2 C25_2 1.356(10) . ?
C21_2 C22_2 1.379(10) . ?
C22_2 C23_2 1.383(12) . ?
C23_2 C24_2 1.343(12) . ?
C24_2 C25_2 1.377(10) . ?
C28_2 C29_2 1.380(10) . ?
C28_2 C33_2 1.374(10) . ?
C27_2 H27A_2 0.9800 . ?
C27_2 H27B_2 0.9800 . ?
C27_2 H27C_2 0.9800 . ?
C26_2 H26A_2 0.9800 . ?
C26_2 H26B_2 0.9800 . ?
C26_2 H26C_2 0.9800 . ?
C29_2 C30_2 1.360(11) . ?
C30_2 C31_2 1.388(11) . ?
C31_2 C32_2 1.351(10) . ?
C32_2 C33_2 1.395(10) . ?
C34_2 C35_2 1.188(10) . ?
C35_2 C36_2 1.444(10) . ?
C36_2 C37_2 1.392(10) . ?
C36_2 C41_2 1.370(10) . ?
C37_2 H37_2 0.9500 . ?
C37_2 C38_2 1.380(10) . ?
C38_2 H38_2 0.9500 . ?
C38_2 C39_2 1.408(10) . ?
C39_2 C40_2 1.384(11) . ?
C39_2 C50_2 1.423(10) . ?
C40_2 H40_2 0.9500 . ?
C40_2 C41_2 1.398(10) . ?
C41_2 H41_2 0.9500 . ?
C42_2 C43_2 1.174(10) . ?
C43_2 C44_2 1.449(11) . ?
C44_2 C45_2 1.384(12) . ?
C44_2 C49_2 1.382(12) . ?
C45_2 H45_2 0.9500 . ?
C45_2 C46_2 1.412(11) . ?
C46_2 H46_2 0.9500 . ?
C46_2 C47_2 1.339(12) . ?
C47_2 C48_2 1.361(13) . ?
C47_2 C51_2 1.426(11) . ?
C48_2 H48_2 0.9500 . ?
C48_2 C49_2 1.383(12) . ?
C49_2 H49_2 0.9500 . ?
Pd1_3 N1_3 1.992(5) . ?
Pd1_3 N2_3 1.988(6) . ?
Pd1_3 N3_3 1.999(5) . ?
Pd1_3 N4_3 2.014(5) . ?
F1_3 C21_3 1.325(9) . ?
F2_3 C22_3 1.336(10) . ?
F3_3 C23_3 1.365(9) . ?
F4_3 C24_3 1.336(9) . ?
F5_3 C25_3 1.336(9) . ?
F6_3 C29_3 1.345(9) . ?
F7_3 C30_3 1.350(9) . ?
F8_3 C31_3 1.337(9) . ?
F9_3 C32_3 1.339(10) . ?
F10_3 C33_3 1.356(8) . ?
N1_3 C1_3 1.345(7) . ?
N1_3 C4_3 1.409(8) . ?
N2_3 C6_3 1.430(9) . ?
N2_3 C9_3 1.348(8) . ?
N3_3 C11_3 1.351(9) . ?
N3_3 C14_3 1.403(9) . ?
N4_3 C16_3 1.402(9) . ?
N4_3 C19_3 1.320(9) . ?
N5_3 C50_3 1.134(10) . ?
N6_3 C51_3 1.120(12) . ?
C1_3 H1_3 0.9500 . ?
C1_3 C2_3 1.421(9) . ?
C2_3 C3_3 1.393(9) . ?
C2_3 C34_3 1.410(9) . ?
C3_3 H3_3 0.9500 . ?
C3_3 C4_3 1.411(8) . ?
C4_3 C5_3 1.397(9) . ?
C5_3 C6_3 1.358(9) . ?
C5_3 C20_3 1.515(9) . ?
C6_3 C7_3 1.430(9) . ?
C7_3 H7_3 0.9500 . ?
C7_3 C8_3 1.350(10) . ?
C8_3 H8_3 0.9500 . ?
C8_3 C9_3 1.453(10) . ?
C9_3 C10_3 1.484(11) . ?
C10_3 C11_3 1.496(10) . ?
C10_3 C26_3 1.575(14) . ?
C10_3 C27_3 1.542(14) . ?
C11_3 C12_3 1.409(10) . ?
C12_3 H12_3 0.9500 . ?
C12_3 C13_3 1.312(11) . ?
C13_3 H13_3 0.9500 . ?
C13_3 C14_3 1.415(10) . ?
C14_3 C15_3 1.368(10) . ?
C15_3 C16_3 1.402(10) . ?
C15_3 C28_3 1.504(10) . ?
C16_3 C17_3 1.423(10) . ?
C17_3 H17_3 0.9500 . ?
C17_3 C18_3 1.362(10) . ?
C18_3 C19_3 1.420(9) . ?
C18_3 C42_3 1.422(11) . ?
C19_3 H19_3 0.9500 . ?
C20_3 C21_3 1.395(10) . ?
C20_3 C25_3 1.385(10) . ?
C21_3 C22_3 1.372(11) . ?
C22_3 C23_3 1.374(13) . ?
C23_3 C24_3 1.357(13) . ?
C24_3 C25_3 1.381(10) . ?
C26_3 H26A_3 0.9800 . ?
C26_3 H26B_3 0.9800 . ?
C26_3 H26C_3 0.9800 . ?
C27_3 H27A_3 0.9800 . ?
C27_3 H27B_3 0.9800 . ?
C27_3 H27C_3 0.9800 . ?
C28_3 C29_3 1.388(10) . ?
C28_3 C33_3 1.391(11) . ?
C29_3 C30_3 1.394(12) . ?
C30_3 C31_3 1.357(13) . ?
C31_3 C32_3 1.361(12) . ?
C32_3 C33_3 1.356(10) . ?
C34_3 C35_3 1.204(9) . ?
C35_3 C36_3 1.436(9) . ?
C36_3 C37_3 1.393(10) . ?
C36_3 C41_3 1.375(11) . ?
C37_3 H37_3 0.9500 . ?
C37_3 C38_3 1.385(10) . ?
C38_3 H38_3 0.9500 . ?
C38_3 C39_3 1.404(12) . ?
C39_3 C40_3 1.334(12) . ?
C39_3 C50_3 1.429(11) . ?
C40_3 H40_3 0.9500 . ?
C40_3 C41_3 1.356(11) . ?
C41_3 H41_3 0.9500 . ?
C42_3 C43_3 1.198(11) . ?
C43_3 C44_3 1.449(12) . ?
C44_3 C45_3 1.437(14) . ?
C44_3 C49_3 1.340(14) . ?
C45_3 H45_3 0.9500 . ?
C45_3 C46_3 1.388(13) . ?
C46_3 H46_3 0.9500 . ?
C46_3 C47_3 1.378(15) . ?
C47_3 C48_3 1.392(15) . ?
C47_3 C51_3 1.429(14) . ?
C48_3 H48_3 0.9500 . ?
C48_3 C49_3 1.480(13) . ?
C49_3 H49_3 0.9500 . ?

loop_
_geom_torsion_atom_site_label_1
_geom_torsion_atom_site_label_2
_geom_torsion_atom_site_label_3
_geom_torsion_atom_site_label_4
_geom_torsion
_geom_torsion_site_symmetry_1
_geom_torsion_site_symmetry_2
_geom_torsion_site_symmetry_3
_geom_torsion_site_symmetry_4
_geom_torsion_publ_flag
Pd1_1 N1_1 C1_1 C2_1 -168.9(5) . . . . ?
Pd1_1 N1_1 C4_1 C3_1 169.1(5) . . . . ?
Pd1_1 N1_1 C4_1 C5_1 -4.9(9) . . . . ?
Pd1_1 N2_1 C6_1 C5_1 -8.4(9) . . . . ?
Pd1_1 N2_1 C6_1 C7_1 173.6(5) . . . . ?
Pd1_1 N2_1 C9_1 C8_1 -174.4(4) . . . . ?
Pd1_1 N2_1 C9_1 C10_1 -0.7(9) . . . . ?
Pd1_1 N3_1 C11_1 C10_1 31.4(9) . . . . ?
Pd1_1 N3_1 C11_1 C12_1 -156.8(5) . . . . ?
Pd1_1 N3_1 C14_1 C13_1 156.5(5) . . . . ?
Pd1_1 N3_1 C14_1 C15_1 -31.0(9) . . . . ?
Pd1_1 N4_1 C16_1 C15_1 10.8(9) . . . . ?
Pd1_1 N4_1 C16_1 C17_1 178.4(4) . . . . ?
Pd1_1 N4_1 C19_1 C18_1 -177.2(5) . . . . ?
F1_1 C21_1 C22_1 F2_1 -4.4(12) . . . . ?
F1_1 C21_1 C22_1 C23_1 -179.6(7) . . . . ?
F2_1 C22_1 C23_1 F3_1 5.2(12) . . . . ?
F2_1 C22_1 C23_1 C24_1 -179.3(7) . . . . ?
F3_1 C23_1 C24_1 F4_1 -3.0(12) . . . . ?
F3_1 C23_1 C24_1 C25_1 -178.4(7) . . . . ?
F4_1 C24_1 C25_1 F5_1 1.8(11) . . . . ?
F4_1 C24_1 C25_1 C20_1 -179.1(7) . . . . ?
F6_1 C29_1 C30_1 F7_1 -0.3(11) . . . . ?
F6_1 C29_1 C30_1 C31_1 -179.4(7) . . . . ?
F7_1 C30_1 C31_1 F8_1 -0.2(11) . . . . ?
F7_1 C30_1 C31_1 C32_1 -178.3(7) . . . . ?
F8_1 C31_1 C32_1 F9_1 0.6(12) . . . . ?
F8_1 C31_1 C32_1 C33_1 -179.3(7) . . . . ?
F9_1 C32_1 C33_1 F10_1 1.2(13) . . . . ?
F9_1 C32_1 C33_1 C28_1 -178.8(8) . . . . ?
N1_1 C1_1 C2_1 C3_1 0.4(8) . . . . ?
N1_1 C1_1 C2_1 C34_1 -178.3(7) . . . . ?
N1_1 C4_1 C5_1 C6_1 6.0(12) . . . . ?
N1_1 C4_1 C5_1 C20_1 -175.2(6) . . . . ?
N2_1 C6_1 C7_1 C8_1 0.2(8) . . . . ?
N2_1 C9_1 C10_1 C11_1 34.8(9) . . . . ?
N2_1 C9_1 C10_1 C26_1 -82.0(7) . . . . ?
N2_1 C9_1 C10_1 C27_1 160.4(6) . . . . ?
N3_1 C11_1 C12_1 C13_1 0.2(8) . . . . ?
N3_1 C14_1 C15_1 C16_1 0.6(11) . . . . ?
N3_1 C14_1 C15_1 C28_1 -173.9(6) . . . . ?
N4_1 C16_1 C17_1 C18_1 -2.0(8) . . . . ?
C1_1 N1_1 C4_1 C3_1 1.8(8) . . . . ?
C1_1 N1_1 C4_1 C5_1 -172.2(7) . . . . ?
C1_1 C2_1 C3_1 C4_1 0.8(8) . . . . ?
C2_1 C3_1 C4_1 N1_1 -1.6(8) . . . . ?
C2_1 C3_1 C4_1 C5_1 171.9(7) . . . . ?
C3_1 C4_1 C5_1 C6_1 -166.6(7) . . . . ?
C3_1 C4_1 C5_1 C20_1 12.2(11) . . . . ?
C4_1 N1_1 C1_1 C2_1 -1.3(8) . . . . ?
C4_1 C5_1 C6_1 N2_1 0.8(12) . . . . ?
C4_1 C5_1 C6_1 C7_1 178.5(7) . . . . ?
C4_1 C5_1 C20_1 C21_1 78.2(8) . . . . ?
C4_1 C5_1 C20_1 C25_1 -106.1(8) . . . . ?
C5_1 C6_1 C7_1 C8_1 -177.7(7) . . . . ?
C5_1 C20_1 C21_1 F1_1 -2.0(11) . . . . ?
C5_1 C20_1 C21_1 C22_1 179.1(7) . . . . ?
C5_1 C20_1 C25_1 F5_1 2.2(11) . . . . ?
C5_1 C20_1 C25_1 C24_1 -176.9(7) . . . . ?
C6_1 N2_1 C9_1 C8_1 -1.9(7) . . . . ?
C6_1 N2_1 C9_1 C10_1 171.8(6) . . . . ?
C6_1 C5_1 C20_1 C21_1 -102.9(8) . . . . ?
C6_1 C5_1 C20_1 C25_1 72.8(9) . . . . ?
C6_1 C7_1 C8_1 C9_1 -1.3(8) . . . . ?
C7_1 C8_1 C9_1 N2_1 2.0(8) . . . . ?
C7_1 C8_1 C9_1 C10_1 -171.6(6) . . . . ?
C8_1 C9_1 C10_1 C11_1 -152.4(6) . . . . ?
C8_1 C9_1 C10_1 C26_1 90.8(7) . . . . ?
C8_1 C9_1 C10_1 C27_1 -26.8(9) . . . . ?
C9_1 N2_1 C6_1 C5_1 179.1(6) . . . . ?
C9_1 N2_1 C6_1 C7_1 1.1(7) . . . . ?
C9_1 C10_1 C11_1 N3_1 -51.8(8) . . . . ?
C9_1 C10_1 C11_1 C12_1 138.1(7) . . . . ?
C10_1 C11_1 C12_1 C13_1 171.6(7) . . . . ?
C11_1 N3_1 C14_1 C13_1 -1.6(7) . . . . ?
C11_1 N3_1 C14_1 C15_1 170.9(6) . . . . ?
C11_1 C12_1 C13_1 C14_1 -1.2(8) . . . . ?
C12_1 C13_1 C14_1 N3_1 1.8(8) . . . . ?
C12_1 C13_1 C14_1 C15_1 -170.7(7) . . . . ?
C13_1 C14_1 C15_1 C16_1 171.9(7) . . . . ?
C13_1 C14_1 C15_1 C28_1 -2.6(10) . . . . ?
C14_1 N3_1 C11_1 C10_1 -170.9(6) . . . . ?
C14_1 N3_1 C11_1 C12_1 0.9(7) . . . . ?
C14_1 C15_1 C16_1 N4_1 10.2(10) . . . . ?
C14_1 C15_1 C16_1 C17_1 -155.1(7) . . . . ?
C14_1 C15_1 C28_1 C29_1 75.9(9) . . . . ?
C14_1 C15_1 C28_1 C33_1 -99.1(8) . . . . ?
C15_1 C16_1 C17_1 C18_1 164.8(7) . . . . ?
C15_1 C28_1 C29_1 F6_1 3.9(10) . . . . ?
C15_1 C28_1 C29_1 C30_1 -175.2(6) . . . . ?
C15_1 C28_1 C33_1 F10_1 -5.3(11) . . . . ?
C15_1 C28_1 C33_1 C32_1 174.6(8) . . . . ?
C16_1 N4_1 C19_1 C18_1 -0.1(7) . . . . ?
C16_1 C15_1 C28_1 C29_1 -98.9(8) . . . . ?
C16_1 C15_1 C28_1 C33_1 86.0(8) . . . . ?
C16_1 C17_1 C18_1 C19_1 1.8(8) . . . . ?
C16_1 C17_1 C18_1 C42_1 -175.9(8) . . . . ?
C17_1 C18_1 C19_1 N4_1 -1.1(8) . . . . ?
C19_1 N4_1 C16_1 C15_1 -166.4(6) . . . . ?
C19_1 N4_1 C16_1 C17_1 1.3(7) . . . . ?
C20_1 C5_1 C6_1 N2_1 -177.9(6) . . . . ?
C20_1 C5_1 C6_1 C7_1 -0.3(11) . . . . ?
C20_1 C21_1 C22_1 F2_1 174.5(7) . . . . ?
C20_1 C21_1 C22_1 C23_1 -0.7(12) . . . . ?
C21_1 C20_1 C25_1 F5_1 178.0(6) . . . . ?
C21_1 C20_1 C25_1 C24_1 -1.1(11) . . . . ?
C21_1 C22_1 C23_1 F3_1 -179.4(7) . . . . ?
C21_1 C22_1 C23_1 C24_1 -4.0(12) . . . . ?
C22_1 C23_1 C24_1 F4_1 -178.5(8) . . . . ?
C22_1 C23_1 C24_1 C25_1 6.1(12) . . . . ?
C23_1 C24_1 C25_1 F5_1 177.3(7) . . . . ?
C23_1 C24_1 C25_1 C20_1 -3.6(12) . . . . ?
C25_1 C20_1 C21_1 F1_1 -178.0(7) . . . . ?
C25_1 C20_1 C21_1 C22_1 3.2(11) . . . . ?
C26_1 C10_1 C11_1 N3_1 66.1(8) . . . . ?
C26_1 C10_1 C11_1 C12_1 -104.0(8) . . . . ?
C28_1 C15_1 C16_1 N4_1 -175.3(6) . . . . ?
C28_1 C15_1 C16_1 C17_1 19.4(10) . . . . ?
C28_1 C29_1 C30_1 F7_1 178.8(7) . . . . ?
C28_1 C29_1 C30_1 C31_1 -0.2(12) . . . . ?
C27_1 C10_1 C11_1 N3_1 -176.5(6) . . . . ?
C27_1 C10_1 C11_1 C12_1 13.3(10) . . . . ?
C29_1 C28_1 C33_1 F10_1 179.4(7) . . . . ?
C29_1 C28_1 C33_1 C32_1 -0.6(12) . . . . ?
C29_1 C30_1 C31_1 F8_1 178.9(7) . . . . ?
C29_1 C30_1 C31_1 C32_1 0.7(11) . . . . ?
C30_1 C31_1 C32_1 F9_1 178.8(8) . . . . ?
C30_1 C31_1 C32_1 C33_1 -1.1(12) . . . . ?
C31_1 C32_1 C33_1 F10_1 -178.9(7) . . . . ?
C31_1 C32_1 C33_1 C28_1 1.1(13) . . . . ?
C33_1 C28_1 C29_1 F6_1 179.3(7) . . . . ?
C33_1 C28_1 C29_1 C30_1 0.2(11) . . . . ?
C34_1 C2_1 C3_1 C4_1 179.3(7) . . . . ?
C35_1 C36_1 C37_1 C38_1 -176.4(7) . . . . ?
C35_1 C36_1 C41_1 C40_1 178.4(8) . . . . ?
C36_1 C37_1 C38_1 C39_1 -0.2(12) . . . . ?
C37_1 C36_1 C41_1 C40_1 -0.4(12) . . . . ?
C37_1 C38_1 C39_1 C40_1 -4.0(12) . . . . ?
C37_1 C38_1 C39_1 C50_1 179.1(7) . . . . ?
C38_1 C39_1 C40_1 C41_1 6.1(13) . . . . ?
C39_1 C40_1 C41_1 C36_1 -3.9(13) . . . . ?
C41_1 C36_1 C37_1 C38_1 2.4(11) . . . . ?
C42_1 C18_1 C19_1 N4_1 176.7(7) . . . . ?
C43_1 C44_1 C45_1 C46_1 -173.8(7) . . . . ?
C43_1 C44_1 C49_1 C48_1 176.2(9) . . . . ?
C44_1 C45_1 C46_1 C47_1 -3.9(12) . . . . ?
C45_1 C44_1 C49_1 C48_1 -3.1(14) . . . . ?
C45_1 C46_1 C47_1 C48_1 -0.3(12) . . . . ?
C45_1 C46_1 C47_1 C51_1 176.7(7) . . . . ?
C46_1 C47_1 C48_1 C49_1 2.9(14) . . . . ?
C47_1 C48_1 C49_1 C44_1 -1.2(15) . . . . ?
C49_1 C44_1 C45_1 C46_1 5.6(12) . . . . ?
C50_1 C39_1 C40_1 C41_1 -176.9(8) . . . . ?
C51_1 C47_1 C48_1 C49_1 -174.2(9) . . . . ?
Pd1_2 N1_2 C1_2 C2_2 172.3(5) . . . . ?
Pd1_2 N1_2 C4_2 C3_2 -172.6(5) . . . . ?
Pd1_2 N1_2 C4_2 C5_2 2.5(10) . . . . ?
Pd1_2 N2_2 C6_2 C5_2 -1.2(10) . . . . ?
Pd1_2 N2_2 C6_2 C7_2 -177.1(4) . . . . ?
Pd1_2 N2_2 C9_2 C8_2 176.2(5) . . . . ?
Pd1_2 N2_2 C9_2 C10_2 2.4(10) . . . . ?
Pd1_2 N3_2 C11_2 C10_2 -30.0(9) . . . . ?
Pd1_2 N3_2 C11_2 C12_2 154.3(5) . . . . ?
Pd1_2 N3_2 C14_2 C13_2 -156.3(5) . . . . ?
Pd1_2 N3_2 C14_2 C15_2 30.5(9) . . . . ?
Pd1_2 N4_2 C16_2 C15_2 -15.0(9) . . . . ?
Pd1_2 N4_2 C16_2 C17_2 177.2(4) . . . . ?
Pd1_2 N4_2 C19_2 C18_2 -178.3(4) . . . . ?
F1_2 C21_2 C22_2 F2_2 -2.1(13) . . . . ?
F1_2 C21_2 C22_2 C23_2 179.3(7) . . . . ?
F2_2 C22_2 C23_2 F3_2 2.2(12) . . . . ?
F2_2 C22_2 C23_2 C24_2 179.3(8) . . . . ?
F3_2 C23_2 C24_2 F4_2 4.8(13) . . . . ?
F3_2 C23_2 C24_2 C25_2 179.2(8) . . . . ?
F4_2 C24_2 C25_2 F5_2 -5.1(13) . . . . ?
F4_2 C24_2 C25_2 C20_2 173.3(8) . . . . ?
F6_2 C29_2 C30_2 F7_2 -1.0(11) . . . . ?
F6_2 C29_2 C30_2 C31_2 179.9(7) . . . . ?
F7_2 C30_2 C31_2 F8_2 -0.3(11) . . . . ?
F7_2 C30_2 C31_2 C32_2 -179.3(7) . . . . ?
F8_2 C31_2 C32_2 F9_2 2.5(11) . . . . ?
F8_2 C31_2 C32_2 C33_2 -178.8(6) . . . . ?
F9_2 C32_2 C33_2 F10_2 -1.0(10) . . . . ?
F9_2 C32_2 C33_2 C28_2 178.4(6) . . . . ?
N1_2 C1_2 C2_2 C3_2 -1.2(8) . . . . ?
N1_2 C1_2 C2_2 C34_2 179.1(7) . . . . ?
N1_2 C4_2 C5_2 C6_2 -6.0(12) . . . . ?
N1_2 C4_2 C5_2 C20_2 177.6(7) . . . . ?
N2_2 C6_2 C7_2 C8_2 1.6(8) . . . . ?
N2_2 C9_2 C10_2 C11_2 -39.5(10) . . . . ?
N2_2 C9_2 C10_2 C27_2 -162.5(7) . . . . ?
N2_2 C9_2 C10_2 C26_2 79.7(8) . . . . ?
N3_2 C11_2 C12_2 C13_2 0.7(9) . . . . ?
N3_2 C14_2 C15_2 C16_2 2.7(11) . . . . ?
N3_2 C14_2 C15_2 C28_2 178.1(6) . . . . ?
N4_2 C16_2 C17_2 C18_2 2.5(7) . . . . ?
C1_2 N1_2 C4_2 C3_2 -3.1(8) . . . . ?
C1_2 N1_2 C4_2 C5_2 172.0(7) . . . . ?
C1_2 C2_2 C3_2 C4_2 -0.7(8) . . . . ?
C2_2 C3_2 C4_2 N1_2 2.4(8) . . . . ?
C2_2 C3_2 C4_2 C5_2 -172.8(7) . . . . ?
C3_2 C4_2 C5_2 C6_2 168.4(7) . . . . ?
C3_2 C4_2 C5_2 C20_2 -8.0(11) . . . . ?
C4_2 N1_2 C1_2 C2_2 2.7(8) . . . . ?
C4_2 C5_2 C6_2 N2_2 5.2(11) . . . . ?
C4_2 C5_2 C6_2 C7_2 -179.5(7) . . . . ?
C4_2 C5_2 C20_2 C21_2 -80.8(9) . . . . ?
C4_2 C5_2 C20_2 C25_2 99.2(9) . . . . ?
C5_2 C6_2 C7_2 C8_2 -174.5(7) . . . . ?
C5_2 C20_2 C21_2 F1_2 2.0(11) . . . . ?
C5_2 C20_2 C21_2 C22_2 -179.4(7) . . . . ?
C5_2 C20_2 C25_2 F5_2 -2.1(13) . . . . ?
C5_2 C20_2 C25_2 C24_2 179.6(8) . . . . ?
C6_2 N2_2 C9_2 C8_2 0.3(8) . . . . ?
C6_2 N2_2 C9_2 C10_2 -173.5(6) . . . . ?
C6_2 C5_2 C20_2 C21_2 102.6(8) . . . . ?
C6_2 C5_2 C20_2 C25_2 -77.4(10) . . . . ?
C6_2 C7_2 C8_2 C9_2 -1.4(8) . . . . ?
C7_2 C8_2 C9_2 N2_2 0.7(9) . . . . ?
C7_2 C8_2 C9_2 C10_2 174.3(7) . . . . ?
C8_2 C9_2 C10_2 C11_2 147.7(7) . . . . ?
C8_2 C9_2 C10_2 C27_2 24.7(10) . . . . ?
C8_2 C9_2 C10_2 C26_2 -93.1(8) . . . . ?
C9_2 N2_2 C6_2 C5_2 174.8(7) . . . . ?
C9_2 N2_2 C6_2 C7_2 -1.1(7) . . . . ?
C9_2 C10_2 C11_2 N3_2 53.7(9) . . . . ?
C9_2 C10_2 C11_2 C12_2 -131.3(8) . . . . ?
C10_2 C11_2 C12_2 C13_2 -174.6(7) . . . . ?
C11_2 N3_2 C14_2 C13_2 0.6(7) . . . . ?
C11_2 N3_2 C14_2 C15_2 -172.7(7) . . . . ?
C11_2 C12_2 C13_2 C14_2 -0.3(8) . . . . ?
C12_2 C13_2 C14_2 N3_2 -0.1(8) . . . . ?
C12_2 C13_2 C14_2 C15_2 172.7(7) . . . . ?
C13_2 C14_2 C15_2 C16_2 -169.1(7) . . . . ?
C13_2 C14_2 C15_2 C28_2 6.3(11) . . . . ?
C14_2 N3_2 C11_2 C10_2 175.0(6) . . . . ?
C14_2 N3_2 C11_2 C12_2 -0.8(8) . . . . ?
C14_2 C15_2 C16_2 N4_2 -10.9(11) . . . . ?
C14_2 C15_2 C16_2 C17_2 154.3(7) . . . . ?
C14_2 C15_2 C28_2 C29_2 -79.1(9) . . . . ?
C14_2 C15_2 C28_2 C33_2 98.5(8) . . . . ?
C15_2 C16_2 C17_2 C18_2 -164.3(7) . . . . ?
C15_2 C28_2 C29_2 F6_2 -2.3(10) . . . . ?
C15_2 C28_2 C29_2 C30_2 177.3(7) . . . . ?
C15_2 C28_2 C33_2 F10_2 2.0(10) . . . . ?
C15_2 C28_2 C33_2 C32_2 -177.3(6) . . . . ?
C16_2 N4_2 C19_2 C18_2 0.9(7) . . . . ?
C16_2 C15_2 C28_2 C29_2 96.8(8) . . . . ?
C16_2 C15_2 C28_2 C33_2 -85.6(8) . . . . ?
C16_2 C17_2 C18_2 C19_2 -1.9(8) . . . . ?
C16_2 C17_2 C18_2 C42_2 176.1(7) . . . . ?
C17_2 C18_2 C19_2 N4_2 0.6(8) . . . . ?
C19_2 N4_2 C16_2 C15_2 165.8(6) . . . . ?
C19_2 N4_2 C16_2 C17_2 -2.1(7) . . . . ?
C20_2 C5_2 C6_2 N2_2 -178.4(6) . . . . ?
C20_2 C5_2 C6_2 C7_2 -3.1(11) . . . . ?
C20_2 C21_2 C22_2 F2_2 179.3(7) . . . . ?
C20_2 C21_2 C22_2 C23_2 0.7(13) . . . . ?
C21_2 C20_2 C25_2 F5_2 177.9(8) . . . . ?
C21_2 C20_2 C25_2 C24_2 -0.4(12) . . . . ?
C21_2 C22_2 C23_2 F3_2 -179.1(7) . . . . ?
C21_2 C22_2 C23_2 C24_2 -2.1(13) . . . . ?
C22_2 C23_2 C24_2 F4_2 -172.1(8) . . . . ?
C22_2 C23_2 C24_2 C25_2 2.3(13) . . . . ?
C23_2 C24_2 C25_2 F5_2 -179.4(9) . . . . ?
C23_2 C24_2 C25_2 C20_2 -1.1(14) . . . . ?
C25_2 C20_2 C21_2 F1_2 -178.0(8) . . . . ?
C25_2 C20_2 C21_2 C22_2 0.6(12) . . . . ?
C28_2 C15_2 C16_2 N4_2 173.6(6) . . . . ?
C28_2 C15_2 C16_2 C17_2 -21.1(10) . . . . ?
C28_2 C29_2 C30_2 F7_2 179.3(7) . . . . ?
C28_2 C29_2 C30_2 C31_2 0.2(12) . . . . ?
C27_2 C10_2 C11_2 N3_2 176.9(6) . . . . ?
C27_2 C10_2 C11_2 C12_2 -8.1(10) . . . . ?
C26_2 C10_2 C11_2 N3_2 -64.8(8) . . . . ?
C26_2 C10_2 C11_2 C12_2 110.2(8) . . . . ?
C29_2 C28_2 C33_2 F10_2 179.8(6) . . . . ?
C29_2 C28_2 C33_2 C32_2 0.4(10) . . . . ?
C29_2 C30_2 C31_2 F8_2 178.8(7) . . . . ?
C29_2 C30_2 C31_2 C32_2 -0.1(12) . . . . ?
C30_2 C31_2 C32_2 F9_2 -178.5(7) . . . . ?
C30_2 C31_2 C32_2 C33_2 0.2(11) . . . . ?
C31_2 C32_2 C33_2 F10_2 -179.7(6) . . . . ?
C31_2 C32_2 C33_2 C28_2 -0.3(11) . . . . ?
C33_2 C28_2 C29_2 F6_2 -180.0(6) . . . . ?
C33_2 C28_2 C29_2 C30_2 -0.3(11) . . . . ?
C34_2 C2_2 C3_2 C4_2 179.0(7) . . . . ?
C35_2 C36_2 C37_2 C38_2 174.0(7) . . . . ?
C35_2 C36_2 C41_2 C40_2 -173.5(7) . . . . ?
C36_2 C37_2 C38_2 C39_2 -0.3(11) . . . . ?
C37_2 C36_2 C41_2 C40_2 3.7(12) . . . . ?
C37_2 C38_2 C39_2 C40_2 3.4(11) . . . . ?
C37_2 C38_2 C39_2 C50_2 -175.8(7) . . . . ?
C38_2 C39_2 C40_2 C41_2 -3.0(11) . . . . ?
C39_2 C40_2 C41_2 C36_2 -0.5(12) . . . . ?
C41_2 C36_2 C37_2 C38_2 -3.3(11) . . . . ?
C42_2 C18_2 C19_2 N4_2 -177.4(6) . . . . ?
C43_2 C44_2 C45_2 C46_2 177.3(7) . . . . ?
C43_2 C44_2 C49_2 C48_2 -177.5(9) . . . . ?
C44_2 C45_2 C46_2 C47_2 -0.7(13) . . . . ?
C45_2 C44_2 C49_2 C48_2 -0.8(15) . . . . ?
C45_2 C46_2 C47_2 C48_2 1.1(14) . . . . ?
C45_2 C46_2 C47_2 C51_2 -178.5(7) . . . . ?
C46_2 C47_2 C48_2 C49_2 -1.4(16) . . . . ?
C47_2 C48_2 C49_2 C44_2 1.2(17) . . . . ?
C49_2 C44_2 C45_2 C46_2 0.6(12) . . . . ?
C50_2 C39_2 C40_2 C41_2 176.1(7) . . . . ?
C51_2 C47_2 C48_2 C49_2 178.3(9) . . . . ?
Pd1_3 N1_3 C1_3 C2_3 176.6(4) . . . . ?
Pd1_3 N1_3 C4_3 C3_3 -177.6(4) . . . . ?
Pd1_3 N1_3 C4_3 C5_3 -8.8(8) . . . . ?
Pd1_3 N2_3 C6_3 C5_3 15.7(10) . . . . ?
Pd1_3 N2_3 C6_3 C7_3 -167.6(5) . . . . ?
Pd1_3 N2_3 C9_3 C8_3 167.0(5) . . . . ?
Pd1_3 N2_3 C9_3 C10_3 -7.6(11) . . . . ?
Pd1_3 N3_3 C11_3 C10_3 -31.1(10) . . . . ?
Pd1_3 N3_3 C11_3 C12_3 159.0(5) . . . . ?
Pd1_3 N3_3 C14_3 C13_3 -158.7(5) . . . . ?
Pd1_3 N3_3 C14_3 C15_3 24.3(9) . . . . ?
Pd1_3 N4_3 C16_3 C15_3 -2.1(9) . . . . ?
Pd1_3 N4_3 C16_3 C17_3 -175.2(4) . . . . ?
Pd1_3 N4_3 C19_3 C18_3 176.6(5) . . . . ?
F1_3 C21_3 C22_3 F2_3 0.6(11) . . . . ?
F1_3 C21_3 C22_3 C23_3 177.9(7) . . . . ?
F2_3 C22_3 C23_3 F3_3 -0.2(12) . . . . ?
F2_3 C22_3 C23_3 C24_3 179.7(7) . . . . ?
F3_3 C23_3 C24_3 F4_3 -1.9(11) . . . . ?
F3_3 C23_3 C24_3 C25_3 179.7(6) . . . . ?
F4_3 C24_3 C25_3 F5_3 0.3(10) . . . . ?
F4_3 C24_3 C25_3 C20_3 179.3(6) . . . . ?
F6_3 C29_3 C30_3 F7_3 1.1(12) . . . . ?
F6_3 C29_3 C30_3 C31_3 179.7(8) . . . . ?
F7_3 C30_3 C31_3 F8_3 -1.6(14) . . . . ?
F7_3 C30_3 C31_3 C32_3 -177.2(8) . . . . ?
F8_3 C31_3 C32_3 F9_3 0.7(12) . . . . ?
F8_3 C31_3 C32_3 C33_3 -177.9(8) . . . . ?
F9_3 C32_3 C33_3 F10_3 3.5(11) . . . . ?
F9_3 C32_3 C33_3 C28_3 179.2(7) . . . . ?
N1_3 C1_3 C2_3 C3_3 -0.5(7) . . . . ?
N1_3 C1_3 C2_3 C34_3 -179.0(6) . . . . ?
N1_3 C4_3 C5_3 C6_3 -6.3(11) . . . . ?
N1_3 C4_3 C5_3 C20_3 177.6(6) . . . . ?
N2_3 C6_3 C7_3 C8_3 0.0(8) . . . . ?
N2_3 C9_3 C10_3 C11_3 -11.6(12) . . . . ?
N2_3 C9_3 C10_3 C26_3 104.8(9) . . . . ?
N2_3 C9_3 C10_3 C27_3 -136.0(9) . . . . ?
N3_3 C11_3 C12_3 C13_3 0.9(9) . . . . ?
N3_3 C14_3 C15_3 C16_3 -7.4(11) . . . . ?
N3_3 C14_3 C15_3 C28_3 169.0(6) . . . . ?
N4_3 C16_3 C17_3 C18_3 -1.1(8) . . . . ?
C1_3 N1_3 C4_3 C3_3 -3.5(7) . . . . ?
C1_3 N1_3 C4_3 C5_3 165.3(6) . . . . ?
C1_3 C2_3 C3_3 C4_3 -1.7(7) . . . . ?
C2_3 C3_3 C4_3 N1_3 3.2(7) . . . . ?
C2_3 C3_3 C4_3 C5_3 -164.6(6) . . . . ?
C3_3 C4_3 C5_3 C6_3 160.3(7) . . . . ?
C3_3 C4_3 C5_3 C20_3 -15.8(10) . . . . ?
C4_3 N1_3 C1_3 C2_3 2.5(7) . . . . ?
C4_3 C5_3 C6_3 N2_3 2.5(12) . . . . ?
C4_3 C5_3 C6_3 C7_3 -173.6(7) . . . . ?
C4_3 C5_3 C20_3 C21_3 80.1(8) . . . . ?
C4_3 C5_3 C20_3 C25_3 -98.8(7) . . . . ?
C5_3 C6_3 C7_3 C8_3 176.6(7) . . . . ?
C5_3 C20_3 C21_3 F1_3 0.7(10) . . . . ?
C5_3 C20_3 C21_3 C22_3 -179.0(7) . . . . ?
C5_3 C20_3 C25_3 F5_3 0.4(10) . . . . ?
C5_3 C20_3 C25_3 C24_3 -178.6(6) . . . . ?
C6_3 N2_3 C9_3 C8_3 0.1(8) . . . . ?
C6_3 N2_3 C9_3 C10_3 -174.5(7) . . . . ?
C6_3 C5_3 C20_3 C21_3 -96.5(8) . . . . ?
C6_3 C5_3 C20_3 C25_3 84.6(8) . . . . ?
C6_3 C7_3 C8_3 C9_3 0.1(8) . . . . ?
C7_3 C8_3 C9_3 N2_3 -0.1(9) . . . . ?
C7_3 C8_3 C9_3 C10_3 174.5(7) . . . . ?
C8_3 C9_3 C10_3 C11_3 174.6(7) . . . . ?
C8_3 C9_3 C10_3 C26_3 -69.1(11) . . . . ?
C8_3 C9_3 C10_3 C27_3 50.1(11) . . . . ?
C9_3 N2_3 C6_3 C5_3 -176.8(7) . . . . ?
C9_3 N2_3 C6_3 C7_3 -0.1(8) . . . . ?
C9_3 C10_3 C11_3 N3_3 31.8(12) . . . . ?
C9_3 C10_3 C11_3 C12_3 -160.0(8) . . . . ?
C10_3 C11_3 C12_3 C13_3 -168.7(8) . . . . ?
C11_3 N3_3 C14_3 C13_3 2.7(7) . . . . ?
C11_3 N3_3 C14_3 C15_3 -174.3(6) . . . . ?
C11_3 C12_3 C13_3 C14_3 0.9(9) . . . . ?
C12_3 C13_3 C14_3 N3_3 -2.2(8) . . . . ?
C12_3 C13_3 C14_3 C15_3 174.5(7) . . . . ?
C13_3 C14_3 C15_3 C16_3 176.2(7) . . . . ?
C13_3 C14_3 C15_3 C28_3 -7.3(10) . . . . ?
C14_3 N3_3 C11_3 C10_3 167.7(7) . . . . ?
C14_3 N3_3 C11_3 C12_3 -2.2(8) . . . . ?
C14_3 C15_3 C16_3 N4_3 -4.2(11) . . . . ?
C14_3 C15_3 C16_3 C17_3 167.3(7) . . . . ?
C14_3 C15_3 C28_3 C29_3 -63.7(9) . . . . ?
C14_3 C15_3 C28_3 C33_3 116.7(8) . . . . ?
C15_3 C16_3 C17_3 C18_3 -173.7(7) . . . . ?
C15_3 C28_3 C29_3 F6_3 -3.6(11) . . . . ?
C15_3 C28_3 C29_3 C30_3 177.7(8) . . . . ?
C15_3 C28_3 C33_3 F10_3 0.0(11) . . . . ?
C15_3 C28_3 C33_3 C32_3 -175.7(7) . . . . ?
C16_3 N4_3 C19_3 C18_3 1.4(8) . . . . ?
C16_3 C15_3 C28_3 C29_3 113.1(8) . . . . ?
C16_3 C15_3 C28_3 C33_3 -66.5(9) . . . . ?
C16_3 C17_3 C18_3 C19_3 1.9(8) . . . . ?
C16_3 C17_3 C18_3 C42_3 -179.1(8) . . . . ?
C17_3 C18_3 C19_3 N4_3 -2.1(8) . . . . ?
C19_3 N4_3 C16_3 C15_3 173.0(6) . . . . ?
C19_3 N4_3 C16_3 C17_3 -0.2(7) . . . . ?
C20_3 C5_3 C6_3 N2_3 178.6(6) . . . . ?
C20_3 C5_3 C6_3 C7_3 2.5(11) . . . . ?
C20_3 C21_3 C22_3 F2_3 -179.6(7) . . . . ?
C20_3 C21_3 C22_3 C23_3 -2.3(11) . . . . ?
C21_3 C20_3 C25_3 F5_3 -178.6(6) . . . . ?
C21_3 C20_3 C25_3 C24_3 2.4(10) . . . . ?
C21_3 C22_3 C23_3 F3_3 -177.4(7) . . . . ?
C21_3 C22_3 C23_3 C24_3 2.4(12) . . . . ?
C22_3 C23_3 C24_3 F4_3 178.2(7) . . . . ?
C22_3 C23_3 C24_3 C25_3 -0.2(12) . . . . ?
C23_3 C24_3 C25_3 F5_3 178.6(6) . . . . ?
C23_3 C24_3 C25_3 C20_3 -2.3(11) . . . . ?
C25_3 C20_3 C21_3 F1_3 179.7(6) . . . . ?
C25_3 C20_3 C21_3 C22_3 -0.1(10) . . . . ?
C26_3 C10_3 C11_3 N3_3 -85.5(9) . . . . ?
C26_3 C10_3 C11_3 C12_3 82.7(10) . . . . ?
C27_3 C10_3 C11_3 N3_3 155.1(10) . . . . ?
C27_3 C10_3 C11_3 C12_3 -36.7(13) . . . . ?
C28_3 C15_3 C16_3 N4_3 179.3(6) . . . . ?
C28_3 C15_3 C16_3 C17_3 -9.2(11) . . . . ?
C28_3 C29_3 C30_3 F7_3 179.7(7) . . . . ?
C28_3 C29_3 C30_3 C31_3 -1.7(13) . . . . ?
C29_3 C28_3 C33_3 F10_3 -179.6(7) . . . . ?
C29_3 C28_3 C33_3 C32_3 4.6(11) . . . . ?
C29_3 C30_3 C31_3 F8_3 179.8(8) . . . . ?
C29_3 C30_3 C31_3 C32_3 4.2(14) . . . . ?
C30_3 C31_3 C32_3 F9_3 176.2(8) . . . . ?
C30_3 C31_3 C32_3 C33_3 -2.3(13) . . . . ?
C31_3 C32_3 C33_3 F10_3 -178.0(7) . . . . ?
C31_3 C32_3 C33_3 C28_3 -2.3(12) . . . . ?
C33_3 C28_3 C29_3 F6_3 176.0(7) . . . . ?
C33_3 C28_3 C29_3 C30_3 -2.6(12) . . . . ?
C34_3 C2_3 C3_3 C4_3 176.8(6) . . . . ?
C35_3 C36_3 C37_3 C38_3 -177.5(8) . . . . ?
C35_3 C36_3 C41_3 C40_3 178.5(8) . . . . ?
C36_3 C37_3 C38_3 C39_3 0.0(12) . . . . ?
C37_3 C36_3 C41_3 C40_3 1.2(13) . . . . ?
C37_3 C38_3 C39_3 C40_3 -0.4(13) . . . . ?
C37_3 C38_3 C39_3 C50_3 179.0(8) . . . . ?
C38_3 C39_3 C40_3 C41_3 1.3(13) . . . . ?
C39_3 C40_3 C41_3 C36_3 -1.7(14) . . . . ?
C41_3 C36_3 C37_3 C38_3 -0.3(12) . . . . ?
C42_3 C18_3 C19_3 N4_3 178.8(7) . . . . ?
C43_3 C44_3 C45_3 C46_3 176.2(8) . . . . ?
C43_3 C44_3 C49_3 C48_3 -172.8(8) . . . . ?
C44_3 C45_3 C46_3 C47_3 -4.0(14) . . . . ?
C45_3 C44_3 C49_3 C48_3 5.1(14) . . . . ?
C45_3 C46_3 C47_3 C48_3 5.6(15) . . . . ?
C45_3 C46_3 C47_3 C51_3 -172.1(9) . . . . ?
C46_3 C47_3 C48_3 C49_3 -1.8(14) . . . . ?
C47_3 C48_3 C49_3 C44_3 -3.3(14) . . . . ?
C49_3 C44_3 C45_3 C46_3 -1.7(14) . . . . ?
C50_3 C39_3 C40_3 C41_3 -178.1(8) . . . . ?
C51_3 C47_3 C48_3 C49_3 176.0(8) . . . . ?

loop_
_twin_individual_id
_twin_individual_mass_fraction_refined
1 0.857(18)
2 0.143(18)

loop_
_smtbx_masks_void_nr
_smtbx_masks_void_average_x
_smtbx_masks_void_average_y
_smtbx_masks_void_average_z
_smtbx_masks_void_volume
_smtbx_masks_void_count_electrons
_smtbx_masks_void_content
1 -0.028 -0.374 0.559 276.7 91.8 '2 CH2Cl2'
2 -0.028 0.374 0.059 276.7 91.8 '2 CH2Cl2'
3 0.221 0.452 0.368 341.2 89.9 '2 CH2Cl2'
4 0.221 0.548 0.868 341.2 89.9 '2 CH2Cl2'
5 0.472 0.126 0.559 276.7 91.8 '2 CH2Cl2'
6 0.472 0.874 0.059 276.7 91.8 '2 CH2Cl2'
7 0.721 0.048 0.868 341.2 89.9 '2 CH2Cl2'
8 0.721 0.952 0.368 341.2 89.9 '2 CH2Cl2'
